data_7116390
loop_
_publ_author_name
'Bahareh Khalili Najafabadi'
'John F. Corrigan'

_publ_section_title
;
 N-Heterocyclic carbene stabilized Ag-P nanoclusters
;
_journal_name_full Chem.Commun.
_journal_page_first 665
_journal_paper_doi 10.1039/C4cc06560C
_journal_volume 51
_journal_year 2015
_chemical_formula_moiety 'C134 H234 Ag26 N16 P12 Si10, 1.4(C5 H12)'
_chemical_formula_sum 'C141 H250.8 Ag26 N16 P12 Si10'
_chemical_formula_weight 5627.52
_chemical_name_systematic
;
 ?
;
_space_group_crystal_system triclinic
_space_group_IT_number 2
_space_group_name_Hall '-P 1'
_space_group_name_H-M_alt 'P -1'
_symmetry_space_group_name_Hall '-P 1'
_symmetry_space_group_name_H-M 'P -1'
_atom_sites_solution_hydrogens geom
_audit_creation_method SHELXL-2013
_cell_angle_alpha 95.465(12)
_cell_angle_beta 91.603(9)
_cell_angle_gamma 90.317(19)
_cell_formula_units_Z 2
_cell_length_a 17.285(4)
_cell_length_b 20.433(5)
_cell_length_c 29.512(8)
_cell_measurement_reflns_used 9762
_cell_measurement_temperature 293(2)
_cell_measurement_theta_max 24.62
_cell_measurement_theta_min 2.54
_cell_volume 10371(4)
_computing_cell_refinement SAINT
_computing_data_collection APEX2
_computing_data_reduction SAINT
_computing_molecular_graphics Mercury
_computing_publication_material cif2tables.py
_computing_structure_refinement SHELXL-2013
_computing_structure_solution Sir2011
_diffrn_ambient_temperature 293(2)
_diffrn_measured_fraction_theta_full 0.933
_diffrn_measured_fraction_theta_max 0.983
_diffrn_measurement_device_type 'Bruker APEX-II CCD'
_diffrn_measurement_method '\f and \w scans'
_diffrn_radiation_type MoK\a
_diffrn_radiation_wavelength 0.71073
_diffrn_reflns_av_R_equivalents 0.0846
_diffrn_reflns_av_unetI/netI 0.1107
_diffrn_reflns_Laue_measured_fraction_full 0.933
_diffrn_reflns_Laue_measured_fraction_max 0.983
_diffrn_reflns_limit_h_max 20
_diffrn_reflns_limit_h_min -20
_diffrn_reflns_limit_k_max 22
_diffrn_reflns_limit_k_min -24
_diffrn_reflns_limit_l_max 34
_diffrn_reflns_limit_l_min -34
_diffrn_reflns_number 128323
_diffrn_reflns_point_group_measured_fraction_full 0.933
_diffrn_reflns_point_group_measured_fraction_max 0.983
_diffrn_reflns_theta_full 25.242
_diffrn_reflns_theta_max 24.778
_diffrn_reflns_theta_min 2.332
_diffrn_source 'sealed tube'
_exptl_absorpt_coefficient_mu 2.582
_exptl_absorpt_correction_T_max 0.7451
_exptl_absorpt_correction_T_min 0.6078
_exptl_absorpt_correction_type multi-scan
_exptl_absorpt_process_details SADABS
_exptl_crystal_colour orange
_exptl_crystal_density_diffrn 1.802
_exptl_crystal_description plate
_exptl_crystal_F_000 5502
_exptl_crystal_size_max 0.119
_exptl_crystal_size_mid 0.113
_exptl_crystal_size_min 0.005
_refine_diff_density_max 2.185
_refine_diff_density_min -0.866
_refine_diff_density_rms 0.171
_refine_ls_extinction_method none
_refine_ls_goodness_of_fit_ref 1.016
_refine_ls_hydrogen_treatment constr
_refine_ls_matrix_type full
_refine_ls_number_parameters 1940
_refine_ls_number_reflns 35023
_refine_ls_number_restraints 68
_refine_ls_restrained_S_all 1.016
_refine_ls_R_factor_all 0.1234
_refine_ls_R_factor_gt 0.0555
_refine_ls_shift/su_max 0.001
_refine_ls_shift/su_mean 0.000
_refine_ls_structure_factor_coef Fsqd
_refine_ls_weighting_details 'w=1/[\s^2^(Fo^2^)+(0.0545P)^2^+25.1214P] where P=(Fo^2^+2Fc^2^)/3'
_refine_ls_weighting_scheme calc
_refine_ls_wR_factor_gt 0.1142
_refine_ls_wR_factor_ref 0.1372
_reflns_Friedel_coverage 0.000
_reflns_number_gt 20583
_reflns_number_total 35023
_reflns_threshold_expression 'I > 2\s(I)'
_cod_data_source_file c4cc06560c2.cif
_cod_data_source_block b13021_2
_cod_original_formula_sum 'C141 H250.80 Ag26 N16 P12 Si10'
_cod_database_code 7116390
_shelx_space_group_comment
;
The symmetry employed for this shelxl refinement is uniquely defined
by the following loop, which should always be used as a source of
symmetry information in preference to the above space-group names.
They are only intended as comments.
;
_shelx_estimated_absorpt_t_min 0.749
_shelx_estimated_absorpt_t_max 0.987
_shelxl_version_number 2013-3

loop_
_space_group_symop_operation_xyz
'x, y, z'
'-x, -y, -z'

loop_
_atom_site_label
_atom_site_type_symbol
_atom_site_fract_x
_atom_site_fract_y
_atom_site_fract_z
_atom_site_U_iso_or_equiv
_atom_site_adp_type
_atom_site_occupancy
_atom_site_site_symmetry_order
_atom_site_calc_flag
_atom_site_refinement_flags_posn
_atom_site_refinement_flags_adp
_atom_site_refinement_flags_occupancy
Ag1 Ag 0.21964(5) 0.90231(4) 0.07339(3) 0.0413(2) Uani 1 1 d . . .
Ag2 Ag 0.13519(5) 0.73433(5) 0.08566(3) 0.0406(2) Uani 1 1 d . . .
Ag3 Ag 0.30019(5) 0.76755(4) 0.09173(3) 0.0358(2) Uani 1 1 d . . .
Ag4 Ag 0.37069(5) 0.64422(4) 0.12721(3) 0.0389(2) Uani 1 1 d . . .
Ag5 Ag 0.42192(5) 0.55469(4) 0.19794(3) 0.0351(2) Uani 1 1 d . . .
Ag6 Ag 0.56416(5) 0.61779(4) 0.23708(3) 0.0372(2) Uani 1 1 d . . .
Ag7 Ag 0.46251(5) 0.48518(4) 0.28730(3) 0.0456(3) Uani 1 1 d . . .
Ag8 Ag 0.25259(5) 0.50323(4) 0.30690(3) 0.0353(2) Uani 1 1 d . . .
Ag9 Ag 0.37412(5) 0.59941(4) 0.34256(3) 0.0362(2) Uani 1 1 d . . .
Ag10 Ag 0.27307(5) 0.71298(4) 0.38016(3) 0.0380(2) Uani 1 1 d . . .
Ag11 Ag 0.14771(5) 0.81602(4) 0.40210(3) 0.0454(2) Uani 1 1 d . . .
Ag12 Ag 0.23028(5) 0.93837(4) 0.38697(3) 0.0370(2) Uani 1 1 d . . .
Ag13 Ag 0.20097(5) 0.93346(4) 0.28043(3) 0.0356(2) Uani 1 1 d . . .
Ag14 Ag 0.20191(5) 0.92455(4) 0.17845(3) 0.0369(2) Uani 1 1 d . . .
Ag15 Ag 0.36167(5) 0.97402(4) 0.16219(3) 0.0366(2) Uani 1 1 d . . .
Ag16 Ag 0.15829(5) 0.78371(4) 0.18722(3) 0.0352(2) Uani 1 1 d . . .
Ag17 Ag 0.36864(5) 0.83135(4) 0.17682(3) 0.0334(2) Uani 1 1 d . . .
Ag18 Ag 0.20564(5) 0.65044(4) 0.15797(3) 0.0359(2) Uani 1 1 d . . .
Ag19 Ag 0.46835(5) 0.72784(4) 0.19621(3) 0.0357(2) Uani 1 1 d . . .
Ag20 Ag 0.27621(5) 0.59986(4) 0.23693(3) 0.0322(2) Uani 1 1 d . . .
Ag21 Ag 0.44202(5) 0.70196(4) 0.28928(3) 0.0374(2) Uani 1 1 d . . .
Ag22 Ag 0.17784(5) 0.64796(4) 0.30826(3) 0.0356(2) Uani 1 1 d . . .
Ag23 Ag 0.35341(5) 0.81502(4) 0.32707(3) 0.0363(2) Uani 1 1 d . . .
Ag24 Ag 0.15368(5) 0.78877(4) 0.28639(3) 0.0331(2) Uani 1 1 d . . .
Ag25 Ag 0.36167(5) 0.91396(4) 0.25938(3) 0.0349(2) Uani 1 1 d . . .
Ag26 Ag 0.30018(4) 0.74490(4) 0.24012(3) 0.0299(2) Uani 1 1 d . . .
P1 P 0.35404(16) 0.87735(14) 0.10317(10) 0.0325(7) Uani 1 1 d . . .
P2 P 0.25048(17) 0.65680(15) 0.08316(10) 0.0339(7) Uani 1 1 d . . .
P3 P 0.50101(17) 0.62438(15) 0.15786(11) 0.0357(7) Uani 1 1 d . . .
P4 P 0.33741(17) 0.49102(14) 0.23994(10) 0.0319(7) Uani 1 1 d . . .
P5 P 0.50189(17) 0.60197(14) 0.31155(11) 0.0360(7) Uani 1 1 d . . .
P6 P 0.24209(17) 0.59622(14) 0.36827(10) 0.0347(7) Uani 1 1 d . . .
P7 P 0.29439(18) 0.82877(14) 0.40019(10) 0.0342(7) Uani 1 1 d . . .
P8 P 0.12457(17) 0.88572(14) 0.33571(10) 0.0319(7) Uani 1 1 d . . .
P9 P 0.27948(17) 0.99638(14) 0.23178(10) 0.0345(7) Uani 1 1 d . . .
P10 P 0.12893(17) 0.84937(15) 0.12458(10) 0.0340(7) Uani 1 1 d . . .
P11 P 0.17063(16) 0.68810(13) 0.23441(10) 0.0282(7) Uani 1 1 d . . .
P12 P 0.42604(17) 0.80903(14) 0.25541(10) 0.0315(7) Uani 1 1 d . . .
Si1 Si 0.46400(18) 0.85595(15) 0.06797(11) 0.0363(8) Uani 1 1 d . . .
Si2 Si 0.25714(19) 0.58620(17) 0.02206(11) 0.0404(8) Uani 1 1 d . . .
Si3 Si 0.56501(19) 0.59027(17) 0.09619(12) 0.0423(9) Uani 1 1 d . . .
Si4 Si 0.28171(19) 0.42822(15) 0.18201(11) 0.0364(8) Uani 1 1 d . . .
Si5 Si 0.5838(2) 0.63645(18) 0.36810(12) 0.0474(9) Uani 1 1 d . . .
Si6 Si 0.2015(2) 0.56521(16) 0.43319(11) 0.0408(8) Uani 1 1 d . . .
Si7 Si 0.3778(2) 0.82744(18) 0.45770(11) 0.0445(9) Uani 1 1 d . . .
Si8 Si 0.01160(18) 0.93380(16) 0.32897(12) 0.0392(8) Uani 1 1 d . . .
Si9 Si 0.2741(2) 1.09996(15) 0.26126(11) 0.0394(8) Uani 1 1 d . . .
Si10 Si 0.00827(19) 0.88593(18) 0.12806(13) 0.0493(10) Uani 1 1 d . . .
C1 C 0.5115(6) 0.9341(5) 0.0539(4) 0.039(3) Uani 1 1 d . . .
H1A H 0.5616 0.9245 0.0420 0.058 Uiso 1 1 calc R U .
H1B H 0.5168 0.9640 0.0810 0.058 Uiso 1 1 calc R U .
H1C H 0.4802 0.9539 0.0317 0.058 Uiso 1 1 calc R U .
C2 C 0.4483(7) 0.8002(6) 0.0147(4) 0.050(3) Uani 1 1 d . . .
H2A H 0.4967 0.7929 -0.0001 0.075 Uiso 1 1 calc R U .
H2B H 0.4126 0.8200 -0.0053 0.075 Uiso 1 1 calc R U .
H2C H 0.4275 0.7590 0.0220 0.075 Uiso 1 1 calc R U .
C3 C 0.5365(7) 0.8153(6) 0.1048(5) 0.057(4) Uani 1 1 d . . .
H3A H 0.5161 0.7739 0.1119 0.086 Uiso 1 1 calc R U .
H3B H 0.5466 0.8431 0.1324 0.086 Uiso 1 1 calc R U .
H3C H 0.5838 0.8083 0.0887 0.086 Uiso 1 1 calc R U .
C4 C 0.1601(7) 0.5542(7) 0.0028(5) 0.065(4) Uani 1 1 d . . .
H4A H 0.1252 0.5902 0.0008 0.098 Uiso 1 1 calc R U .
H4B H 0.1413 0.5258 0.0243 0.098 Uiso 1 1 calc R U .
H4C H 0.1636 0.5299 -0.0265 0.098 Uiso 1 1 calc R U .
C5 C 0.3012(7) 0.6283(6) -0.0239(4) 0.057(4) Uani 1 1 d . . .
H5A H 0.3017 0.5988 -0.0512 0.086 Uiso 1 1 calc R U .
H5B H 0.3533 0.6413 -0.0149 0.086 Uiso 1 1 calc R U .
H5C H 0.2715 0.6664 -0.0293 0.086 Uiso 1 1 calc R U .
C6 C 0.3189(7) 0.5132(5) 0.0328(4) 0.049(3) Uani 1 1 d . . .
H6A H 0.2988 0.4921 0.0577 0.073 Uiso 1 1 calc R U .
H6B H 0.3711 0.5276 0.0401 0.073 Uiso 1 1 calc R U .
H6C H 0.3182 0.4826 0.0060 0.073 Uiso 1 1 calc R U .
C7 C 0.5263(8) 0.6218(6) 0.0430(4) 0.060(4) Uani 1 1 d . . .
H7A H 0.5240 0.6689 0.0472 0.090 Uiso 1 1 calc R U .
H7B H 0.4754 0.6041 0.0361 0.090 Uiso 1 1 calc R U .
H7C H 0.5597 0.6087 0.0184 0.090 Uiso 1 1 calc R U .
C8 C 0.6689(7) 0.6163(7) 0.1010(5) 0.063(4) Uani 1 1 d . . .
H8A H 0.6999 0.5832 0.0850 0.094 Uiso 1 1 calc R U .
H8B H 0.6852 0.6217 0.1325 0.094 Uiso 1 1 calc R U .
H8C H 0.6750 0.6571 0.0878 0.094 Uiso 1 1 calc R U .
C9 C 0.5571(8) 0.4976(6) 0.0900(5) 0.070(4) Uani 1 1 d . . .
H9A H 0.5036 0.4848 0.0900 0.105 Uiso 1 1 calc R U .
H9B H 0.5843 0.4803 0.1150 0.105 Uiso 1 1 calc R U .
H9C H 0.5793 0.4806 0.0619 0.105 Uiso 1 1 calc R U .
C10 C 0.2000(7) 0.4723(5) 0.1559(4) 0.045(3) Uani 1 1 d . . .
H10A H 0.2200 0.5089 0.1416 0.067 Uiso 1 1 calc R U .
H10B H 0.1649 0.4878 0.1791 0.067 Uiso 1 1 calc R U .
H10C H 0.1731 0.4427 0.1334 0.067 Uiso 1 1 calc R U .
C11 C 0.3527(7) 0.4046(6) 0.1364(4) 0.051(3) Uani 1 1 d . . .
H11A H 0.3306 0.3706 0.1152 0.077 Uiso 1 1 calc R U .
H11B H 0.3993 0.3888 0.1500 0.077 Uiso 1 1 calc R U .
H11C H 0.3646 0.4423 0.1207 0.077 Uiso 1 1 calc R U .
C12 C 0.2396(7) 0.3496(5) 0.2010(4) 0.044(3) Uani 1 1 d . . .
H12A H 0.2019 0.3604 0.2238 0.066 Uiso 1 1 calc R U .
H12B H 0.2803 0.3244 0.2136 0.066 Uiso 1 1 calc R U .
H12C H 0.2154 0.3243 0.1754 0.066 Uiso 1 1 calc R U .
C13 C 0.6106(11) 0.7250(7) 0.3661(5) 0.103(7) Uani 1 1 d . . .
H13A H 0.6334 0.7419 0.3950 0.154 Uiso 1 1 calc R U .
H13B H 0.5651 0.7497 0.3598 0.154 Uiso 1 1 calc R U .
H13C H 0.6472 0.7288 0.3426 0.154 Uiso 1 1 calc R U .
C14 C 0.5430(8) 0.6261(7) 0.4248(4) 0.064(4) Uani 1 1 d . . .
H14A H 0.5311 0.5805 0.4268 0.096 Uiso 1 1 calc R U .
H14B H 0.4966 0.6515 0.4285 0.096 Uiso 1 1 calc R U .
H14C H 0.5802 0.6409 0.4484 0.096 Uiso 1 1 calc R U .
C15 C 0.6775(8) 0.5908(9) 0.3634(5) 0.101(6) Uani 1 1 d . . .
H15A H 0.7100 0.6034 0.3898 0.151 Uiso 1 1 calc R U .
H15B H 0.7032 0.6012 0.3366 0.151 Uiso 1 1 calc R U .
H15C H 0.6674 0.5443 0.3615 0.151 Uiso 1 1 calc R U .
C16 C 0.1547(13) 0.6332(8) 0.4656(6) 0.141(10) Uani 1 1 d . . .
H16A H 0.1084 0.6447 0.4496 0.212 Uiso 1 1 calc R U .
H16B H 0.1893 0.6704 0.4694 0.212 Uiso 1 1 calc R U .
H16C H 0.1419 0.6204 0.4950 0.212 Uiso 1 1 calc R U .
C17 C 0.1230(11) 0.5012(8) 0.4233(5) 0.108(7) Uani 1 1 d . . .
H17A H 0.1074 0.4877 0.4520 0.162 Uiso 1 1 calc R U .
H17B H 0.1419 0.4639 0.4047 0.162 Uiso 1 1 calc R U .
H17C H 0.0793 0.5192 0.4081 0.162 Uiso 1 1 calc R U .
C18 C 0.2853(9) 0.5300(11) 0.4648(6) 0.127(8) Uani 1 1 d . . .
H18A H 0.3219 0.5644 0.4746 0.191 Uiso 1 1 calc R U .
H18B H 0.3101 0.4969 0.4451 0.191 Uiso 1 1 calc R U .
H18C H 0.2667 0.5108 0.4910 0.191 Uiso 1 1 calc R U .
C19 C 0.3499(7) 0.8915(6) 0.5026(4) 0.056(4) Uani 1 1 d . . .
H19A H 0.3827 0.8890 0.5291 0.084 Uiso 1 1 calc R U .
H19B H 0.2970 0.8849 0.5102 0.084 Uiso 1 1 calc R U .
H19C H 0.3556 0.9341 0.4917 0.084 Uiso 1 1 calc R U .
C20 C 0.3819(9) 0.7478(7) 0.4854(5) 0.071(4) Uani 1 1 d . . .
H20A H 0.4266 0.7482 0.5054 0.107 Uiso 1 1 calc R U .
H20B H 0.3851 0.7116 0.4623 0.107 Uiso 1 1 calc R U .
H20C H 0.3360 0.7432 0.5025 0.107 Uiso 1 1 calc R U .
C21 C 0.4771(7) 0.8444(7) 0.4389(5) 0.065(4) Uani 1 1 d . . .
H21A H 0.4754 0.8797 0.4195 0.097 Uiso 1 1 calc R U .
H21B H 0.4969 0.8057 0.4223 0.097 Uiso 1 1 calc R U .
H21C H 0.5101 0.8568 0.4650 0.097 Uiso 1 1 calc R U .
C22 C -0.0319(7) 0.9448(6) 0.3871(4) 0.058(4) Uani 1 1 d . . .
H22A H 0.0005 0.9736 0.4072 0.087 Uiso 1 1 calc R U .
H22B H -0.0360 0.9029 0.3991 0.087 Uiso 1 1 calc R U .
H22C H -0.0825 0.9636 0.3847 0.087 Uiso 1 1 calc R U .
C23 C -0.0556(7) 0.8839(7) 0.2886(5) 0.062(4) Uani 1 1 d . . .
H23A H -0.1052 0.9048 0.2880 0.094 Uiso 1 1 calc R U .
H23B H -0.0613 0.8407 0.2984 0.094 Uiso 1 1 calc R U .
H23C H -0.0349 0.8806 0.2586 0.094 Uiso 1 1 calc R U .
C24 C 0.0214(7) 1.0175(6) 0.3089(5) 0.057(4) Uani 1 1 d . . .
H24A H -0.0261 1.0410 0.3136 0.086 Uiso 1 1 calc R U .
H24B H 0.0326 1.0134 0.2771 0.086 Uiso 1 1 calc R U .
H24C H 0.0627 1.0411 0.3258 0.086 Uiso 1 1 calc R U .
C25 C 0.2444(7) 1.1053(6) 0.3220(4) 0.049(3) Uani 1 1 d . . .
H25A H 0.2645 1.1453 0.3379 0.073 Uiso 1 1 calc R U .
H25B H 0.2646 1.0683 0.3362 0.073 Uiso 1 1 calc R U .
H25C H 0.1889 1.1050 0.3231 0.073 Uiso 1 1 calc R U .
C26 C 0.2039(9) 1.1496(6) 0.2299(4) 0.068(4) Uani 1 1 d . . .
H26A H 0.1533 1.1300 0.2300 0.103 Uiso 1 1 calc R U .
H26B H 0.2197 1.1508 0.1991 0.103 Uiso 1 1 calc R U .
H26C H 0.2025 1.1936 0.2446 0.103 Uiso 1 1 calc R U .
C27 C 0.3746(8) 1.1371(7) 0.2593(5) 0.070(4) Uani 1 1 d . . .
H27A H 0.3742 1.1818 0.2728 0.105 Uiso 1 1 calc R U .
H27B H 0.3898 1.1362 0.2282 0.105 Uiso 1 1 calc R U .
H27C H 0.4106 1.1122 0.2759 0.105 Uiso 1 1 calc R U .
C28 C 0.0026(8) 0.9637(7) 0.1664(5) 0.081(5) Uani 1 1 d . . .
H28A H -0.0490 0.9806 0.1650 0.122 Uiso 1 1 calc R U .
H28B H 0.0383 0.9954 0.1568 0.122 Uiso 1 1 calc R U .
H28C H 0.0156 0.9550 0.1971 0.122 Uiso 1 1 calc R U .
C29 C -0.0586(8) 0.8277(7) 0.1501(5) 0.079(5) Uani 1 1 d . . .
H29A H -0.1107 0.8427 0.1463 0.118 Uiso 1 1 calc R U .
H29B H -0.0469 0.8248 0.1818 0.118 Uiso 1 1 calc R U .
H29C H -0.0531 0.7852 0.1336 0.118 Uiso 1 1 calc R U .
C30 C -0.0267(8) 0.8996(8) 0.0686(5) 0.076(5) Uani 1 1 d . . .
H30A H -0.0294 0.8582 0.0502 0.114 Uiso 1 1 calc R U .
H30B H 0.0087 0.9284 0.0556 0.114 Uiso 1 1 calc R U .
H30C H -0.0771 0.9190 0.0698 0.114 Uiso 1 1 calc R U .
C31 C 0.1994(6) 0.9777(6) 0.0258(4) 0.035(3) Uani 1 1 d . . .
N1 N 0.1719(5) 1.0380(5) 0.0394(3) 0.045(3) Uani 1 1 d . . .
C32 C 0.1911(7) 1.0843(6) 0.0098(4) 0.044(3) Uani 1 1 d . . .
C33 C 0.1813(7) 1.1507(6) 0.0112(5) 0.049(3) Uani 1 1 d . . .
H33 H 0.1566 1.1736 0.0353 0.059 Uiso 1 1 calc R U .
C34 C 0.2089(9) 1.1829(7) -0.0240(6) 0.072(4) Uani 1 1 d . . .
H34 H 0.2018 1.2280 -0.0240 0.086 Uiso 1 1 calc R U .
C35 C 0.2478(8) 1.1482(7) -0.0600(5) 0.063(4) Uani 1 1 d . . .
H35 H 0.2675 1.1708 -0.0831 0.076 Uiso 1 1 calc R U .
C36 C 0.2570(6) 1.0803(6) -0.0615(4) 0.045(3) Uani 1 1 d . . .
H36 H 0.2802 1.0571 -0.0861 0.054 Uiso 1 1 calc R U .
C37 C 0.2305(6) 1.0478(6) -0.0252(4) 0.038(3) Uani 1 1 d . . .
N2 N 0.2342(5) 0.9835(4) -0.0146(3) 0.039(2) Uani 1 1 d . . .
C38 C 0.1214(7) 1.0480(6) 0.0784(4) 0.050(3) Uani 1 1 d . . .
H38 H 0.1132 1.0047 0.0893 0.060 Uiso 1 1 calc R U .
C39 C 0.0421(7) 1.0721(8) 0.0634(5) 0.074(4) Uani 1 1 d . . .
H39A H 0.0466 1.1165 0.0558 0.111 Uiso 1 1 calc R U .
H39B H 0.0067 1.0704 0.0878 0.111 Uiso 1 1 calc R U .
H39C H 0.0231 1.0445 0.0373 0.111 Uiso 1 1 calc R U .
C40 C 0.1590(8) 1.0919(7) 0.1181(5) 0.072(4) Uani 1 1 d . . .
H40A H 0.2086 1.0745 0.1259 0.107 Uiso 1 1 calc R U .
H40B H 0.1265 1.0930 0.1441 0.107 Uiso 1 1 calc R U .
H40C H 0.1655 1.1356 0.1094 0.107 Uiso 1 1 calc R U .
C41 C 0.2630(7) 0.9280(6) -0.0430(4) 0.044(3) Uani 1 1 d . . .
H41 H 0.2553 0.8889 -0.0268 0.053 Uiso 1 1 calc R U .
C42 C 0.3485(7) 0.9352(6) -0.0492(4) 0.055(4) Uani 1 1 d . . .
H42A H 0.3580 0.9722 -0.0661 0.082 Uiso 1 1 calc R U .
H42B H 0.3678 0.8961 -0.0655 0.082 Uiso 1 1 calc R U .
H42C H 0.3745 0.9421 -0.0199 0.082 Uiso 1 1 calc R U .
C43 C 0.2160(8) 0.9179(7) -0.0871(4) 0.066(4) Uani 1 1 d . . .
H43A H 0.1619 0.9173 -0.0806 0.099 Uiso 1 1 calc R U .
H43B H 0.2298 0.8769 -0.1034 0.099 Uiso 1 1 calc R U .
H43C H 0.2265 0.9532 -0.1054 0.099 Uiso 1 1 calc R U .
C44 C 0.0366(6) 0.7028(6) 0.0391(4) 0.045(3) Uani 1 1 d . . .
N3 N 0.0265(6) 0.7149(5) -0.0049(4) 0.057(3) Uani 1 1 d . U .
C45 C -0.0451(8) 0.6938(6) -0.0211(5) 0.052(4) Uani 1 1 d . . .
C46 C -0.0837(10) 0.6977(6) -0.0635(5) 0.064(4) Uani 1 1 d . . .
H46 H -0.0598 0.7167 -0.0869 0.077 Uiso 1 1 calc R U .
C47 C -0.1581(11) 0.6726(8) -0.0692(6) 0.079(5) Uani 1 1 d . . .
H47 H -0.1857 0.6760 -0.0963 0.095 Uiso 1 1 calc R U .
C48 C -0.1903(11) 0.6434(8) -0.0355(6) 0.087(5) Uani 1 1 d . . .
H48 H -0.2402 0.6265 -0.0405 0.104 Uiso 1 1 calc R U .
C49 C -0.1542(8) 0.6368(7) 0.0062(5) 0.061(4) Uani 1 1 d . . .
H49 H -0.1779 0.6156 0.0287 0.074 Uiso 1 1 calc R U .
C50 C -0.0807(7) 0.6639(6) 0.0122(4) 0.043(3) Uani 1 1 d . . .
N4 N -0.0291(5) 0.6714(4) 0.0496(3) 0.037(2) Uani 1 1 d . . .
C51 C 0.0904(13) 0.7417(10) -0.0316(7) 0.129(7) Uani 1 1 d . U .
H51 H 0.1334 0.7338 -0.0105 0.155 Uiso 1 1 calc R U .
C52 C 0.0941(17) 0.8062(11) -0.0271(9) 0.201(13) Uani 1 1 d . U .
H52A H 0.0569 0.8233 -0.0476 0.301 Uiso 1 1 calc R U .
H52B H 0.1451 0.8202 -0.0342 0.301 Uiso 1 1 calc R U .
H52C H 0.0829 0.8222 0.0036 0.301 Uiso 1 1 calc R U .
C53 C 0.1125(12) 0.6902(9) -0.0709(6) 0.116(7) Uani 1 1 d . U .
H53A H 0.0743 0.6899 -0.0952 0.174 Uiso 1 1 calc R U .
H53B H 0.1148 0.6474 -0.0600 0.174 Uiso 1 1 calc R U .
H53C H 0.1621 0.7013 -0.0820 0.174 Uiso 1 1 calc R U .
C54 C -0.0376(7) 0.6457(6) 0.0942(4) 0.051(3) Uani 1 1 d . . .
H54 H -0.0035 0.6719 0.1161 0.061 Uiso 1 1 calc R U .
C55 C -0.0110(8) 0.5745(6) 0.0930(5) 0.068(4) Uani 1 1 d . . .
H55A H -0.0377 0.5486 0.0685 0.103 Uiso 1 1 calc R U .
H55B H -0.0223 0.5575 0.1214 0.103 Uiso 1 1 calc R U .
H55C H 0.0437 0.5726 0.0884 0.103 Uiso 1 1 calc R U .
C56 C -0.1186(7) 0.6530(7) 0.1111(4) 0.062(4) Uani 1 1 d . . .
H56A H -0.1501 0.6171 0.0976 0.092 Uiso 1 1 calc R U .
H56B H -0.1397 0.6938 0.1029 0.092 Uiso 1 1 calc R U .
H56C H -0.1178 0.6528 0.1436 0.092 Uiso 1 1 calc R U .
C57 C 0.6905(6) 0.6301(5) 0.2365(4) 0.037(3) Uani 1 1 d . . .
N5 N 0.7464(5) 0.5832(5) 0.2315(3) 0.043(3) Uani 1 1 d . . .
C58 C 0.8186(6) 0.6106(6) 0.2308(4) 0.034(3) Uani 1 1 d . . .
C59 C 0.8922(6) 0.5851(6) 0.2268(4) 0.046(3) Uani 1 1 d . . .
H59 H 0.8994 0.5398 0.2238 0.055 Uiso 1 1 calc R U .
C60 C 0.9549(6) 0.6272(7) 0.2273(4) 0.053(4) Uani 1 1 d . . .
H60 H 1.0046 0.6103 0.2252 0.064 Uiso 1 1 calc R U .
C61 C 0.9440(7) 0.6952(7) 0.2311(4) 0.055(4) Uani 1 1 d . . .
H61 H 0.9869 0.7229 0.2312 0.066 Uiso 1 1 calc R U .
C62 C 0.8719(6) 0.7220(6) 0.2347(4) 0.044(3) Uani 1 1 d . . .
H62 H 0.8642 0.7672 0.2369 0.053 Uiso 1 1 calc R U .
C63 C 0.8103(6) 0.6774(6) 0.2348(4) 0.035(3) Uani 1 1 d . . .
N6 N 0.7294(5) 0.6889(5) 0.2383(3) 0.041(2) Uani 1 1 d . . .
C64 C 0.7265(7) 0.5123(6) 0.2267(5) 0.052(4) Uani 1 1 d . . .
H64 H 0.6702 0.5086 0.2289 0.062 Uiso 1 1 calc R U .
C65 C 0.7474(9) 0.4810(6) 0.1801(5) 0.074(5) Uani 1 1 d . . .
H65A H 0.7160 0.4994 0.1572 0.112 Uiso 1 1 calc R U .
H65B H 0.7385 0.4344 0.1785 0.112 Uiso 1 1 calc R U .
H65C H 0.8010 0.4895 0.1750 0.112 Uiso 1 1 calc R U .
C66 C 0.7623(8) 0.4785(6) 0.2655(5) 0.069(4) Uani 1 1 d . . .
H66A H 0.7479 0.4328 0.2621 0.104 Uiso 1 1 calc R U .
H66B H 0.7442 0.4986 0.2939 0.104 Uiso 1 1 calc R U .
H66C H 0.8176 0.4825 0.2650 0.104 Uiso 1 1 calc R U .
C67 C 0.6893(7) 0.7526(6) 0.2375(4) 0.045(3) Uani 1 1 d . . .
H67 H 0.6350 0.7446 0.2441 0.054 Uiso 1 1 calc R U .
C68 C 0.6904(8) 0.7756(6) 0.1904(5) 0.063(4) Uani 1 1 d . . .
H68A H 0.7428 0.7841 0.1826 0.095 Uiso 1 1 calc R U .
H68B H 0.6609 0.8152 0.1898 0.095 Uiso 1 1 calc R U .
H68C H 0.6682 0.7422 0.1688 0.095 Uiso 1 1 calc R U .
C69 C 0.7202(8) 0.8010(6) 0.2743(5) 0.066(4) Uani 1 1 d . . .
H69A H 0.7281 0.7798 0.3017 0.098 Uiso 1 1 calc R U .
H69B H 0.6839 0.8361 0.2796 0.098 Uiso 1 1 calc R U .
H69C H 0.7685 0.8184 0.2654 0.098 Uiso 1 1 calc R U .
C70 C 0.5185(8) 0.3955(6) 0.3088(5) 0.053(4) Uani 1 1 d . . .
N7 N 0.5299(6) 0.3378(5) 0.2840(3) 0.047(3) Uani 1 1 d . . .
C71 C 0.5498(7) 0.2893(6) 0.3117(4) 0.040(3) Uani 1 1 d . . .
C72 C 0.5651(7) 0.2227(6) 0.3005(5) 0.051(3) Uani 1 1 d . . .
H72 H 0.5638 0.2030 0.2708 0.061 Uiso 1 1 calc R U .
C73 C 0.5826(8) 0.1885(6) 0.3383(5) 0.065(4) Uani 1 1 d . . .
H73 H 0.5943 0.1441 0.3331 0.078 Uiso 1 1 calc R U .
C74 C 0.5835(9) 0.2163(7) 0.3827(5) 0.067(4) Uani 1 1 d . . .
H74 H 0.5945 0.1905 0.4063 0.081 Uiso 1 1 calc R U .
C75 C 0.5685(8) 0.2812(7) 0.3920(4) 0.062(4) Uani 1 1 d . . .
H75 H 0.5695 0.3006 0.4218 0.074 Uiso 1 1 calc R U .
C76 C 0.5517(7) 0.3176(5) 0.3561(4) 0.046(3) Uani 1 1 d . . .
N8 N 0.5317(6) 0.3841(5) 0.3529(4) 0.051(3) Uani 1 1 d . . .
C77 C 0.5305(9) 0.4357(6) 0.3907(5) 0.065(4) Uani 1 1 d . . .
H77 H 0.5252 0.4774 0.3771 0.078 Uiso 1 1 calc R U .
C78 C 0.4617(10) 0.4305(8) 0.4206(6) 0.093(6) Uani 1 1 d . . .
H78A H 0.4150 0.4367 0.4032 0.140 Uiso 1 1 calc R U .
H78B H 0.4656 0.4638 0.4458 0.140 Uiso 1 1 calc R U .
H78C H 0.4607 0.3879 0.4317 0.140 Uiso 1 1 calc R U .
C79 C 0.6080(10) 0.4399(7) 0.4177(5) 0.093(6) Uani 1 1 d . . .
H79A H 0.6142 0.4013 0.4336 0.139 Uiso 1 1 calc R U .
H79B H 0.6086 0.4782 0.4393 0.139 Uiso 1 1 calc R U .
H79C H 0.6496 0.4427 0.3972 0.139 Uiso 1 1 calc R U .
C80 C 0.5249(9) 0.3277(7) 0.2336(4) 0.065(4) Uani 1 1 d . . .
H80 H 0.5584 0.2894 0.2282 0.078 Uiso 1 1 calc R U .
C81 C 0.5669(9) 0.3752(8) 0.2102(5) 0.085(5) Uani 1 1 d . . .
H81A H 0.5650 0.3622 0.1780 0.128 Uiso 1 1 calc R U .
H81B H 0.6199 0.3773 0.2210 0.128 Uiso 1 1 calc R U .
H81C H 0.5438 0.4177 0.2160 0.128 Uiso 1 1 calc R U .
C82 C 0.4530(7) 0.3000(8) 0.2173(4) 0.069(4) Uani 1 1 d . . .
H82A H 0.4132 0.3323 0.2220 0.103 Uiso 1 1 calc R U .
H82B H 0.4413 0.2627 0.2334 0.103 Uiso 1 1 calc R U .
H82C H 0.4559 0.2863 0.1854 0.103 Uiso 1 1 calc R U .
C83 C 0.1772(7) 0.4170(5) 0.3139(4) 0.034(3) Uani 1 1 d . . .
N9 N 0.1033(5) 0.4102(5) 0.2986(3) 0.043(3) Uani 1 1 d . . .
C84 C 0.0732(7) 0.3492(6) 0.3077(4) 0.044(3) Uani 1 1 d . . .
C85 C 0.0027(8) 0.3192(7) 0.3003(4) 0.059(4) Uani 1 1 d . . .
H85 H -0.0381 0.3406 0.2869 0.071 Uiso 1 1 calc R U .
C86 C -0.0072(9) 0.2555(7) 0.3132(5) 0.071(4) Uani 1 1 d . . .
H86 H -0.0552 0.2348 0.3090 0.085 Uiso 1 1 calc R U .
C87 C 0.0523(9) 0.2239(7) 0.3316(5) 0.069(4) Uani 1 1 d . . .
H87 H 0.0449 0.1809 0.3384 0.082 Uiso 1 1 calc R U .
C88 C 0.1237(8) 0.2530(6) 0.3407(4) 0.050(3) Uani 1 1 d . . .
H88 H 0.1635 0.2308 0.3545 0.060 Uiso 1 1 calc R U .
C89 C 0.1348(7) 0.3180(6) 0.3284(4) 0.039(3) Uani 1 1 d . . .
N10 N 0.1963(5) 0.3602(5) 0.3312(3) 0.041(2) Uani 1 1 d . . .
C90 C 0.0621(7) 0.4612(6) 0.2770(4) 0.049(3) Uani 1 1 d . . .
H90 H 0.1007 0.4954 0.2732 0.059 Uiso 1 1 calc R U .
C91 C 0.0045(9) 0.4925(7) 0.3086(5) 0.083(5) Uani 1 1 d . . .
H91A H -0.0286 0.4592 0.3186 0.125 Uiso 1 1 calc R U .
H91B H -0.0261 0.5230 0.2930 0.125 Uiso 1 1 calc R U .
H91C H 0.0310 0.5155 0.3344 0.125 Uiso 1 1 calc R U .
C92 C 0.0318(7) 0.4381(6) 0.2293(4) 0.057(4) Uani 1 1 d . . .
H92A H 0.0715 0.4140 0.2130 0.086 Uiso 1 1 calc R U .
H92B H 0.0175 0.4754 0.2136 0.086 Uiso 1 1 calc R U .
H92C H -0.0126 0.4102 0.2312 0.086 Uiso 1 1 calc R U .
C93 C 0.2740(8) 0.3498(7) 0.3509(4) 0.056(4) Uani 1 1 d . . .
H93 H 0.3001 0.3926 0.3521 0.067 Uiso 1 1 calc R U .
C94 C 0.3216(7) 0.3050(7) 0.3220(5) 0.069(4) Uani 1 1 d . . .
H94A H 0.2969 0.2625 0.3176 0.103 Uiso 1 1 calc R U .
H94B H 0.3716 0.3010 0.3364 0.103 Uiso 1 1 calc R U .
H94C H 0.3274 0.3220 0.2930 0.103 Uiso 1 1 calc R U .
C95 C 0.2717(9) 0.3339(8) 0.3996(5) 0.084(5) Uani 1 1 d . . .
H95A H 0.2360 0.3626 0.4159 0.125 Uiso 1 1 calc R U .
H95B H 0.3224 0.3398 0.4136 0.125 Uiso 1 1 calc R U .
H95C H 0.2551 0.2891 0.4005 0.125 Uiso 1 1 calc R U .
C96 C 0.0569(8) 0.7806(6) 0.4435(5) 0.052(4) Uani 1 1 d . . .
N11 N -0.0031(6) 0.7408(5) 0.4275(3) 0.044(3) Uani 1 1 d . . .
C97 C -0.0403(7) 0.7156(6) 0.4639(5) 0.045(3) Uani 1 1 d . . .
C98 C -0.0985(8) 0.6703(6) 0.4646(5) 0.060(4) Uani 1 1 d . . .
H98 H -0.1235 0.6528 0.4378 0.072 Uiso 1 1 calc R U .
C99 C -0.1188(9) 0.6515(7) 0.5061(6) 0.066(4) Uani 1 1 d . . .
H99 H -0.1596 0.6220 0.5076 0.079 Uiso 1 1 calc R U .
C100 C -0.0791(10) 0.6759(8) 0.5461(6) 0.075(5) Uani 1 1 d . . .
H100 H -0.0939 0.6623 0.5738 0.089 Uiso 1 1 calc R U .
C101 C -0.0180(8) 0.7202(6) 0.5453(5) 0.057(4) Uani 1 1 d . . .
H101 H 0.0089 0.7363 0.5717 0.069 Uiso 1 1 calc R U .
C102 C 0.0011(8) 0.7395(6) 0.5026(5) 0.050(4) Uani 1 1 d . . .
N12 N 0.0571(7) 0.7809(5) 0.4895(4) 0.050(3) Uani 1 1 d . . .
C103 C -0.0260(8) 0.7306(6) 0.3797(4) 0.051(3) Uani 1 1 d . . .
H103 H 0.0079 0.7584 0.3635 0.062 Uiso 1 1 calc R U .
C104 C -0.0103(9) 0.6597(7) 0.3615(5) 0.073(5) Uani 1 1 d . . .
H10F H 0.0430 0.6496 0.3675 0.110 Uiso 1 1 calc R U .
H10G H -0.0210 0.6543 0.3293 0.110 Uiso 1 1 calc R U .
H10H H -0.0430 0.6306 0.3763 0.110 Uiso 1 1 calc R U .
C105 C -0.1093(7) 0.7532(7) 0.3709(5) 0.063(4) Uani 1 1 d . . .
H10I H -0.1444 0.7284 0.3873 0.095 Uiso 1 1 calc R U .
H10J H -0.1219 0.7462 0.3389 0.095 Uiso 1 1 calc R U .
H10K H -0.1135 0.7991 0.3809 0.095 Uiso 1 1 calc R U .
C106 C 0.1083(11) 0.8185(7) 0.5199(6) 0.086(5) Uani 1 1 d . . .
H106 H 0.0779 0.8212 0.5476 0.103 Uiso 1 1 calc R U .
C107 C 0.1767(9) 0.7844(8) 0.5357(7) 0.118(8) Uani 1 1 d . . .
H10N H 0.1616 0.7422 0.5444 0.178 Uiso 1 1 calc R U .
H10O H 0.2003 0.8099 0.5615 0.178 Uiso 1 1 calc R U .
H10P H 0.2130 0.7787 0.5117 0.178 Uiso 1 1 calc R U .
C108 C 0.1138(8) 0.8884(7) 0.5131(5) 0.073(4) Uani 1 1 d . . .
H10Q H 0.1423 0.8936 0.4862 0.110 Uiso 1 1 calc R U .
H10R H 0.1401 0.9116 0.5390 0.110 Uiso 1 1 calc R U .
H10S H 0.0628 0.9059 0.5098 0.110 Uiso 1 1 calc R U .
C109 C 0.2668(7) 1.0318(6) 0.4224(4) 0.040(3) Uani 1 1 d . . .
N13 N 0.2212(5) 1.0773(4) 0.4441(3) 0.036(2) Uani 1 1 d . . .
C110 C 0.2621(7) 1.1343(5) 0.4573(4) 0.037(3) Uani 1 1 d . . .
C111 C 0.2421(9) 1.1934(6) 0.4808(4) 0.055(4) Uani 1 1 d . . .
H111 H 0.1919 1.2011 0.4904 0.066 Uiso 1 1 calc R U .
C112 C 0.2995(10) 1.2404(6) 0.4895(5) 0.065(4) Uani 1 1 d . . .
H112 H 0.2875 1.2804 0.5054 0.078 Uiso 1 1 calc R U .
C113 C 0.3748(10) 1.2298(7) 0.4754(5) 0.070(5) Uani 1 1 d . . .
H113 H 0.4125 1.2621 0.4823 0.084 Uiso 1 1 calc R U .
C114 C 0.3936(8) 1.1704(6) 0.4507(4) 0.055(4) Uani 1 1 d . . .
H114 H 0.4429 1.1634 0.4395 0.066 Uiso 1 1 calc R U .
C115 C 0.3374(7) 1.1231(6) 0.4438(4) 0.041(3) Uani 1 1 d . . .
N14 N 0.3382(5) 1.0588(4) 0.4232(3) 0.037(2) Uani 1 1 d . . .
C116 C 0.1384(6) 1.0658(5) 0.4498(4) 0.039(3) Uani 1 1 d . . .
H116 H 0.1271 1.0211 0.4361 0.047 Uiso 1 1 calc R U .
C117 C 0.0900(7) 1.1113(6) 0.4238(4) 0.056(4) Uani 1 1 d . . .
H11F H 0.0963 1.1556 0.4376 0.084 Uiso 1 1 calc R U .
H11G H 0.0365 1.0985 0.4244 0.084 Uiso 1 1 calc R U .
H11H H 0.1062 1.1089 0.3928 0.084 Uiso 1 1 calc R U .
C118 C 0.1156(8) 1.0679(6) 0.4998(4) 0.061(4) Uani 1 1 d . . .
H11I H 0.1483 1.0390 0.5154 0.092 Uiso 1 1 calc R U .
H11J H 0.0626 1.0541 0.5013 0.092 Uiso 1 1 calc R U .
H11K H 0.1215 1.1120 0.5140 0.092 Uiso 1 1 calc R U .
C119 C 0.4065(7) 1.0222(6) 0.4060(4) 0.049(3) Uani 1 1 d . . .
H119 H 0.3900 0.9764 0.3986 0.059 Uiso 1 1 calc R U .
C120 C 0.4693(7) 1.0225(6) 0.4435(5) 0.065(4) Uani 1 1 d . . .
H12D H 0.4877 1.0666 0.4513 0.097 Uiso 1 1 calc R U .
H12E H 0.5115 0.9953 0.4327 0.097 Uiso 1 1 calc R U .
H12F H 0.4484 1.0056 0.4698 0.097 Uiso 1 1 calc R U .
C121 C 0.4350(8) 1.0467(8) 0.3627(5) 0.073(4) Uani 1 1 d . . .
H12G H 0.3952 1.0405 0.3394 0.109 Uiso 1 1 calc R U .
H12H H 0.4802 1.0227 0.3532 0.109 Uiso 1 1 calc R U .
H12I H 0.4477 1.0927 0.3682 0.109 Uiso 1 1 calc R U .
C122 C 0.4501(6) 1.0497(6) 0.1558(4) 0.038(3) Uani 1 1 d . . .
N15 N 0.4457(5) 1.1058(4) 0.1321(3) 0.037(2) Uani 1 1 d . . .
C123 C 0.5141(7) 1.1409(6) 0.1385(4) 0.044(3) Uani 1 1 d . . .
C124 C 0.5380(7) 1.1997(6) 0.1201(4) 0.048(3) Uani 1 1 d . . .
H124 H 0.5058 1.2209 0.1005 0.058 Uiso 1 1 calc R U .
C125 C 0.6096(9) 1.2229(7) 0.1324(5) 0.062(4) Uani 1 1 d . . .
H125 H 0.6280 1.2604 0.1205 0.075 Uiso 1 1 calc R U .
C126 C 0.6562(8) 1.1913(7) 0.1627(5) 0.065(4) Uani 1 1 d . . .
H126 H 0.7047 1.2092 0.1711 0.078 Uiso 1 1 calc R U .
C127 C 0.6340(7) 1.1353(6) 0.1807(5) 0.052(4) Uani 1 1 d . . .
H127 H 0.6660 1.1151 0.2009 0.063 Uiso 1 1 calc R U .
C128 C 0.5620(7) 1.1102(6) 0.1675(4) 0.042(3) Uani 1 1 d . . .
N16 N 0.5205(6) 1.0545(5) 0.1764(3) 0.040(2) Uani 1 1 d . . .
C129 C 0.3760(7) 1.1188(6) 0.1033(4) 0.043(3) Uani 1 1 d . . .
H129 H 0.3364 1.0862 0.1091 0.052 Uiso 1 1 calc R U .
C130 C 0.3945(8) 1.1077(7) 0.0537(4) 0.066(4) Uani 1 1 d . . .
H13D H 0.3519 1.1221 0.0356 0.099 Uiso 1 1 calc R U .
H13E H 0.4032 1.0618 0.0456 0.099 Uiso 1 1 calc R U .
H13F H 0.4402 1.1323 0.0481 0.099 Uiso 1 1 calc R U .
C131 C 0.3426(8) 1.1854(6) 0.1161(5) 0.059(4) Uani 1 1 d . . .
H13G H 0.3390 1.1925 0.1486 0.089 Uiso 1 1 calc R U .
H13H H 0.2920 1.1879 0.1022 0.089 Uiso 1 1 calc R U .
H13I H 0.3756 1.2186 0.1057 0.089 Uiso 1 1 calc R U .
C132 C 0.5505(8) 1.0025(6) 0.2035(4) 0.053(4) Uani 1 1 d . . .
H132 H 0.5095 0.9689 0.2022 0.064 Uiso 1 1 calc R U .
C133 C 0.6209(7) 0.9681(7) 0.1825(4) 0.060(4) Uani 1 1 d . . .
H13L H 0.6113 0.9578 0.1504 0.090 Uiso 1 1 calc R U .
H13M H 0.6303 0.9282 0.1965 0.090 Uiso 1 1 calc R U .
H13N H 0.6653 0.9965 0.1874 0.090 Uiso 1 1 calc R U .
C134 C 0.5618(9) 1.0266(8) 0.2531(4) 0.079(5) Uani 1 1 d . . .
H13O H 0.6000 1.0611 0.2563 0.119 Uiso 1 1 calc R U .
H13P H 0.5788 0.9909 0.2697 0.119 Uiso 1 1 calc R U .
H13Q H 0.5137 1.0431 0.2648 0.119 Uiso 1 1 calc R U .
C1S C 0.0007(18) 1.2286(17) 0.1809(11) 0.160(12) Uani 0.7 1 d D U P
H1S1 H 0.0330 1.2103 0.2034 0.241 Uiso 0.7 1 calc R U P
H1S2 H 0.0097 1.2752 0.1823 0.241 Uiso 0.7 1 calc R U P
H1S3 H 0.0127 1.2087 0.1512 0.241 Uiso 0.7 1 calc R U P
C2S C -0.0783(18) 1.2164(14) 0.1896(10) 0.143(9) Uani 0.7 1 d D U P
H2S1 H -0.0963 1.2453 0.2150 0.171 Uiso 0.7 1 calc R U P
H2S2 H -0.1113 1.2210 0.1629 0.171 Uiso 0.7 1 calc R U P
C3S C -0.0749(16) 1.1501(13) 0.2000(8) 0.119(8) Uani 0.7 1 d D U P
H3S1 H -0.0638 1.1217 0.1728 0.143 Uiso 0.7 1 calc R U P
H3S2 H -0.0335 1.1454 0.2223 0.143 Uiso 0.7 1 calc R U P
C4S C -0.1462(16) 1.1312(15) 0.2176(10) 0.137(10) Uani 0.7 1 d D U P
H4S1 H -0.1519 1.1564 0.2468 0.164 Uiso 0.7 1 calc R U P
H4S2 H -0.1871 1.1451 0.1975 0.164 Uiso 0.7 1 calc R U P
C5S C -0.1603(17) 1.0644(14) 0.2238(10) 0.134(10) Uani 0.7 1 d D U P
H5S1 H -0.1944 1.0453 0.1998 0.201 Uiso 0.7 1 calc R U P
H5S2 H -0.1838 1.0615 0.2526 0.201 Uiso 0.7 1 calc R U P
H5S3 H -0.1122 1.0410 0.2232 0.201 Uiso 0.7 1 calc R U P
C6S C 0.7666(13) 0.2976(13) 0.3085(8) 0.110(8) Uani 0.7 1 d D U P
H6S1 H 0.7259 0.3240 0.2973 0.166 Uiso 0.7 1 calc R U P
H6S2 H 0.7494 0.2527 0.3073 0.166 Uiso 0.7 1 calc R U P
H6S3 H 0.8111 0.3003 0.2900 0.166 Uiso 0.7 1 calc R U P
C7S C 0.7865(14) 0.3209(10) 0.3541(8) 0.106(8) Uani 0.7 1 d D U P
H7S1 H 0.7410 0.3172 0.3722 0.128 Uiso 0.7 1 calc R U P
H7S2 H 0.8253 0.2918 0.3653 0.128 Uiso 0.7 1 calc R U P
C8S C 0.8150(10) 0.3861(9) 0.3623(6) 0.075(6) Uani 0.7 1 d D U P
H8S1 H 0.8552 0.3911 0.3406 0.090 Uiso 0.7 1 calc R U P
H8S2 H 0.7732 0.4150 0.3548 0.090 Uiso 0.7 1 calc R U P
C9S C 0.8454(17) 0.4106(12) 0.4056(7) 0.121(9) Uani 0.7 1 d D U P
H9S1 H 0.8905 0.3845 0.4118 0.146 Uiso 0.7 1 calc R U P
H9S2 H 0.8073 0.4016 0.4277 0.146 Uiso 0.7 1 calc R U P
C10S C 0.8674(16) 0.4774(13) 0.4146(9) 0.128(9) Uani 0.7 1 d D U P
H10T H 0.8783 0.4952 0.3864 0.192 Uiso 0.7 1 calc R U P
H10U H 0.9129 0.4808 0.4341 0.192 Uiso 0.7 1 calc R U P
H10V H 0.8261 0.5016 0.4292 0.192 Uiso 0.7 1 calc R U P

loop_
_atom_site_aniso_label
_atom_site_aniso_U_11
_atom_site_aniso_U_22
_atom_site_aniso_U_33
_atom_site_aniso_U_23
_atom_site_aniso_U_13
_atom_site_aniso_U_12
Ag1 0.0378(5) 0.0481(6) 0.0404(6) 0.0153(4) 0.0068(4) 0.0079(5)
Ag2 0.0275(5) 0.0496(6) 0.0440(6) 0.0012(5) 0.0024(4) -0.0021(4)
Ag3 0.0301(5) 0.0342(5) 0.0437(6) 0.0051(4) 0.0050(4) -0.0031(4)
Ag4 0.0277(5) 0.0432(5) 0.0453(6) 0.0014(4) 0.0021(4) 0.0014(4)
Ag5 0.0271(5) 0.0323(5) 0.0462(6) 0.0042(4) 0.0069(4) -0.0004(4)
Ag6 0.0221(5) 0.0366(5) 0.0529(6) 0.0041(4) 0.0029(4) 0.0013(4)
Ag7 0.0439(6) 0.0333(5) 0.0605(7) 0.0127(5) -0.0083(5) 0.0027(4)
Ag8 0.0346(5) 0.0297(5) 0.0424(5) 0.0077(4) 0.0039(4) -0.0014(4)
Ag9 0.0310(5) 0.0333(5) 0.0452(6) 0.0076(4) 0.0037(4) 0.0000(4)
Ag10 0.0446(6) 0.0282(5) 0.0420(6) 0.0067(4) 0.0031(4) 0.0014(4)
Ag11 0.0429(6) 0.0379(5) 0.0585(6) 0.0170(5) 0.0126(5) -0.0009(5)
Ag12 0.0408(5) 0.0290(5) 0.0414(5) 0.0040(4) 0.0022(4) -0.0009(4)
Ag13 0.0333(5) 0.0314(5) 0.0435(5) 0.0088(4) 0.0111(4) 0.0000(4)
Ag14 0.0355(5) 0.0337(5) 0.0425(5) 0.0083(4) 0.0039(4) 0.0011(4)
Ag15 0.0350(5) 0.0316(5) 0.0446(6) 0.0081(4) 0.0104(4) -0.0004(4)
Ag16 0.0370(5) 0.0332(5) 0.0370(5) 0.0104(4) 0.0008(4) 0.0062(4)
Ag17 0.0342(5) 0.0311(5) 0.0363(5) 0.0093(4) 0.0052(4) 0.0029(4)
Ag18 0.0362(5) 0.0365(5) 0.0353(5) 0.0044(4) 0.0052(4) 0.0030(4)
Ag19 0.0315(5) 0.0318(5) 0.0442(6) 0.0039(4) 0.0057(4) 0.0054(4)
Ag20 0.0299(5) 0.0272(5) 0.0404(5) 0.0069(4) 0.0041(4) 0.0036(4)
Ag21 0.0324(5) 0.0328(5) 0.0494(6) 0.0146(4) 0.0043(4) 0.0062(4)
Ag22 0.0361(5) 0.0364(5) 0.0357(5) 0.0104(4) 0.0050(4) 0.0031(4)
Ag23 0.0434(5) 0.0323(5) 0.0338(5) 0.0059(4) 0.0045(4) 0.0007(4)
Ag24 0.0320(5) 0.0295(5) 0.0382(5) 0.0036(4) 0.0073(4) 0.0025(4)
Ag25 0.0344(5) 0.0270(5) 0.0443(5) 0.0067(4) 0.0071(4) 0.0035(4)
Ag26 0.0232(4) 0.0295(5) 0.0378(5) 0.0070(4) 0.0029(4) 0.0007(4)
P1 0.0272(16) 0.0318(17) 0.0398(18) 0.0077(14) 0.0065(14) -0.0023(14)
P2 0.0313(17) 0.0372(18) 0.0320(17) -0.0025(14) 0.0021(14) -0.0011(14)
P3 0.0257(16) 0.0355(17) 0.046(2) 0.0033(15) 0.0096(15) 0.0010(14)
P4 0.0294(17) 0.0263(16) 0.0399(18) 0.0032(14) -0.0006(14) -0.0013(13)
P5 0.0281(17) 0.0320(17) 0.049(2) 0.0089(15) -0.0007(15) 0.0044(14)
P6 0.0369(18) 0.0316(17) 0.0365(18) 0.0066(14) 0.0074(15) -0.0019(14)
P7 0.0412(19) 0.0278(16) 0.0337(18) 0.0037(14) 0.0005(15) 0.0064(14)
P8 0.0284(16) 0.0315(17) 0.0361(18) 0.0039(14) 0.0053(14) 0.0032(14)
P9 0.0384(18) 0.0258(16) 0.0405(19) 0.0072(14) 0.0096(15) 0.0029(14)
P10 0.0301(17) 0.0361(17) 0.0376(18) 0.0119(14) 0.0013(14) 0.0018(14)
P11 0.0262(16) 0.0271(15) 0.0323(17) 0.0076(13) 0.0031(13) 0.0035(13)
P12 0.0317(17) 0.0268(16) 0.0369(18) 0.0068(13) 0.0051(14) 0.0030(13)
Si1 0.0326(19) 0.0353(19) 0.043(2) 0.0115(16) 0.0114(16) 0.0010(15)
Si2 0.0364(19) 0.046(2) 0.038(2) -0.0042(16) 0.0002(16) 0.0066(17)
Si3 0.0299(19) 0.045(2) 0.053(2) 0.0034(17) 0.0100(17) 0.0058(16)
Si4 0.042(2) 0.0285(18) 0.039(2) 0.0027(15) 0.0003(16) 0.0015(15)
Si5 0.036(2) 0.054(2) 0.051(2) -0.0007(18) -0.0055(17) -0.0006(18)
Si6 0.049(2) 0.0372(19) 0.038(2) 0.0126(16) 0.0086(17) 0.0093(17)
Si7 0.043(2) 0.054(2) 0.038(2) 0.0082(17) -0.0013(17) 0.0072(18)
Si8 0.0314(19) 0.0349(19) 0.052(2) 0.0080(16) 0.0025(16) 0.0024(15)
Si9 0.054(2) 0.0232(17) 0.042(2) 0.0082(15) 0.0124(17) 0.0027(16)
Si10 0.0305(19) 0.050(2) 0.071(3) 0.021(2) 0.0125(18) 0.0058(17)
C1 0.026(6) 0.044(7) 0.047(8) 0.007(6) 0.005(6) -0.012(6)
C2 0.061(9) 0.039(7) 0.050(8) 0.000(6) 0.019(7) -0.002(7)
C3 0.038(8) 0.054(8) 0.086(11) 0.035(8) 0.009(7) 0.004(7)
C4 0.051(9) 0.077(10) 0.061(10) -0.021(8) -0.009(7) 0.006(8)
C5 0.054(9) 0.068(9) 0.049(8) 0.001(7) 0.009(7) 0.020(7)
C6 0.059(9) 0.040(7) 0.048(8) 0.003(6) 0.000(7) 0.000(7)
C7 0.061(9) 0.062(9) 0.057(9) 0.005(7) 0.016(7) 0.010(8)
C8 0.045(8) 0.077(10) 0.065(10) 0.002(8) 0.006(7) 0.006(8)
C9 0.082(11) 0.040(8) 0.087(11) -0.011(7) 0.044(9) 0.016(8)
C10 0.046(8) 0.040(7) 0.048(8) 0.006(6) -0.011(6) -0.008(6)
C11 0.055(9) 0.045(8) 0.053(8) 0.004(6) 0.012(7) 0.010(7)
C12 0.047(8) 0.042(7) 0.041(7) -0.001(6) -0.012(6) -0.002(6)
C13 0.152(17) 0.072(11) 0.080(12) -0.012(9) 0.001(12) -0.072(12)
C14 0.071(10) 0.063(9) 0.055(9) -0.010(7) -0.007(8) 0.004(8)
C15 0.061(11) 0.166(18) 0.071(11) -0.001(11) -0.017(9) 0.053(12)
C16 0.25(3) 0.067(11) 0.117(15) 0.045(11) 0.135(17) 0.080(15)
C17 0.164(19) 0.101(14) 0.062(11) 0.015(10) 0.042(12) -0.040(13)
C18 0.066(12) 0.24(3) 0.087(14) 0.087(15) -0.012(10) 0.003(14)
C19 0.055(9) 0.066(9) 0.046(8) -0.001(7) 0.000(7) -0.011(7)
C20 0.086(11) 0.069(10) 0.060(10) 0.008(8) -0.003(8) 0.032(9)
C21 0.039(8) 0.077(10) 0.078(11) 0.007(8) 0.001(7) 0.014(8)
C22 0.051(9) 0.061(9) 0.062(9) -0.001(7) 0.020(7) 0.009(7)
C23 0.032(7) 0.072(10) 0.085(11) 0.017(8) -0.002(7) -0.011(7)
C24 0.037(8) 0.040(8) 0.094(11) 0.011(7) -0.001(7) 0.013(6)
C25 0.067(9) 0.034(7) 0.044(8) -0.002(6) 0.006(7) 0.021(7)
C26 0.108(12) 0.050(9) 0.047(9) 0.004(7) -0.008(8) 0.041(9)
C27 0.094(12) 0.059(9) 0.057(9) -0.003(7) 0.020(8) 0.007(9)
C28 0.067(10) 0.076(11) 0.107(13) 0.020(9) 0.047(9) 0.035(9)
C29 0.055(9) 0.066(10) 0.120(14) 0.023(9) 0.035(9) 0.001(8)
C30 0.058(10) 0.097(12) 0.076(11) 0.030(9) -0.022(8) 0.011(9)
C31 0.039(7) 0.042(7) 0.023(6) 0.002(5) 0.001(5) 0.005(6)
N1 0.036(6) 0.052(7) 0.047(7) 0.004(5) 0.007(5) 0.019(5)
C32 0.049(8) 0.040(8) 0.046(8) 0.018(6) -0.007(6) 0.008(6)
C33 0.042(8) 0.037(8) 0.069(10) 0.010(7) 0.001(7) 0.009(6)
C34 0.064(11) 0.055(10) 0.101(13) 0.031(10) -0.005(10) 0.009(8)
C35 0.049(9) 0.055(9) 0.092(12) 0.044(9) -0.017(8) -0.013(8)
C36 0.023(7) 0.054(8) 0.061(9) 0.028(7) -0.007(6) -0.009(6)
C37 0.030(7) 0.042(7) 0.044(8) 0.008(6) 0.003(6) -0.002(6)
N2 0.042(6) 0.036(6) 0.040(6) 0.009(5) 0.009(5) 0.002(5)
C38 0.040(8) 0.056(8) 0.052(9) 0.001(7) -0.003(7) 0.014(7)
C39 0.045(9) 0.092(12) 0.085(11) 0.011(9) 0.012(8) 0.016(8)
C40 0.059(10) 0.090(12) 0.064(10) -0.004(9) 0.014(8) 0.023(9)
C41 0.044(8) 0.046(8) 0.045(8) 0.010(6) 0.012(6) 0.004(6)
C42 0.058(9) 0.056(9) 0.052(9) 0.009(7) 0.006(7) 0.003(7)
C43 0.068(10) 0.066(10) 0.063(10) 0.004(8) 0.000(8) -0.007(8)
C44 0.022(7) 0.067(9) 0.045(8) -0.011(7) 0.008(6) 0.004(6)
N3 0.061(7) 0.067(7) 0.042(7) -0.003(5) 0.002(5) -0.019(6)
C45 0.053(9) 0.053(9) 0.050(9) 0.005(7) -0.019(7) -0.012(7)
C46 0.096(13) 0.043(8) 0.053(10) 0.001(7) 0.001(9) -0.004(9)
C47 0.101(14) 0.063(11) 0.068(12) -0.005(9) -0.045(11) -0.002(10)
C48 0.102(14) 0.089(13) 0.067(12) 0.003(10) -0.034(11) -0.010(11)
C49 0.072(10) 0.062(9) 0.048(9) 0.001(7) -0.020(8) -0.016(8)
C50 0.045(8) 0.034(7) 0.046(8) -0.007(6) -0.009(7) -0.001(6)
N4 0.033(6) 0.039(6) 0.037(6) -0.001(5) 0.002(5) 0.001(5)
C51 0.152(14) 0.116(10) 0.118(13) -0.011(9) 0.077(12) -0.050(11)
C52 0.26(3) 0.110(10) 0.23(2) 0.006(10) 0.13(2) -0.057(12)
C53 0.154(17) 0.112(12) 0.087(11) 0.027(9) 0.047(11) 0.015(12)
C54 0.050(9) 0.047(8) 0.055(9) -0.003(7) -0.002(7) 0.011(7)
C55 0.082(11) 0.063(10) 0.062(10) 0.010(8) -0.003(8) 0.015(9)
C56 0.042(8) 0.083(11) 0.061(9) 0.016(8) 0.005(7) -0.011(8)
C57 0.024(6) 0.029(7) 0.057(8) 0.009(6) -0.001(6) 0.007(5)
N5 0.019(5) 0.042(6) 0.071(7) 0.019(5) 0.013(5) -0.003(5)
C58 0.022(6) 0.041(7) 0.041(7) 0.016(6) -0.002(5) -0.002(6)
C59 0.027(7) 0.047(8) 0.064(9) 0.016(7) -0.005(6) 0.003(6)
C60 0.013(6) 0.080(11) 0.070(10) 0.025(8) 0.000(6) 0.010(7)
C61 0.030(8) 0.066(10) 0.071(10) 0.022(8) -0.005(7) -0.018(7)
C62 0.019(7) 0.051(8) 0.061(9) 0.007(7) -0.006(6) 0.007(6)
C63 0.018(6) 0.047(8) 0.040(7) 0.014(6) 0.003(5) 0.001(6)
N6 0.027(6) 0.041(6) 0.056(7) 0.013(5) 0.000(5) 0.015(5)
C64 0.018(6) 0.039(7) 0.099(11) 0.015(8) 0.001(7) -0.009(6)
C65 0.086(12) 0.034(8) 0.103(13) 0.008(8) 0.005(10) 0.006(8)
C66 0.075(11) 0.040(8) 0.099(12) 0.031(8) 0.005(9) 0.017(8)
C67 0.028(7) 0.038(7) 0.067(9) -0.007(7) -0.006(6) 0.006(6)
C68 0.064(10) 0.047(8) 0.080(11) 0.021(8) -0.019(8) 0.003(7)
C69 0.047(8) 0.048(8) 0.098(12) -0.014(8) 0.003(8) -0.006(7)
C70 0.064(9) 0.038(8) 0.059(9) 0.017(7) -0.030(7) -0.003(7)
N7 0.077(8) 0.030(6) 0.036(6) 0.011(5) -0.017(6) -0.006(5)
C71 0.038(7) 0.042(8) 0.039(8) 0.005(6) -0.012(6) -0.012(6)
C72 0.056(9) 0.037(8) 0.060(9) 0.009(7) -0.003(7) 0.005(7)
C73 0.079(11) 0.029(7) 0.085(12) 0.002(8) -0.021(9) 0.011(7)
C74 0.096(12) 0.043(9) 0.064(11) 0.018(8) -0.011(9) -0.001(8)
C75 0.089(12) 0.056(9) 0.041(8) 0.011(7) -0.011(8) 0.005(8)
C76 0.054(8) 0.025(7) 0.058(9) -0.001(6) -0.010(7) -0.001(6)
N8 0.063(7) 0.029(6) 0.061(7) 0.009(5) -0.022(6) 0.007(5)
C77 0.080(11) 0.034(8) 0.077(11) -0.007(8) -0.023(9) 0.011(8)
C78 0.092(13) 0.093(13) 0.088(13) -0.026(10) -0.009(11) 0.004(11)
C79 0.120(14) 0.050(9) 0.098(13) -0.017(9) -0.074(12) 0.021(9)
C80 0.082(11) 0.064(9) 0.050(9) 0.019(7) -0.013(8) -0.024(9)
C81 0.080(11) 0.097(13) 0.078(11) -0.005(10) 0.038(9) -0.035(10)
C82 0.053(9) 0.116(13) 0.036(8) 0.002(8) 0.002(7) -0.037(9)
C83 0.036(7) 0.027(6) 0.039(7) 0.007(5) -0.001(6) -0.003(5)
N9 0.027(6) 0.036(6) 0.069(7) 0.017(5) 0.005(5) 0.008(5)
C84 0.031(7) 0.046(8) 0.054(8) 0.004(6) -0.002(6) -0.003(6)
C85 0.052(9) 0.062(10) 0.062(10) 0.007(8) -0.005(7) 0.006(8)
C86 0.070(11) 0.047(9) 0.098(12) 0.018(9) 0.003(9) -0.031(8)
C87 0.083(12) 0.036(8) 0.088(12) 0.020(8) -0.008(10) -0.014(8)
C88 0.055(9) 0.039(8) 0.059(9) 0.016(7) 0.009(7) -0.002(7)
C89 0.042(8) 0.034(7) 0.042(7) 0.002(6) 0.013(6) 0.001(6)
N10 0.031(6) 0.048(6) 0.046(6) 0.007(5) 0.005(5) 0.004(5)
C90 0.045(8) 0.036(7) 0.067(10) 0.011(7) -0.010(7) 0.005(6)
C91 0.102(13) 0.059(10) 0.089(12) 0.016(9) -0.013(10) 0.043(10)
C92 0.045(8) 0.066(9) 0.065(10) 0.025(8) 0.014(7) 0.010(7)
C93 0.057(9) 0.059(9) 0.054(9) 0.017(7) 0.009(7) 0.015(7)
C94 0.038(8) 0.091(12) 0.077(11) 0.001(9) 0.004(7) 0.022(8)
C95 0.064(10) 0.125(15) 0.065(11) 0.032(10) -0.011(8) 0.003(10)
C96 0.060(9) 0.045(8) 0.053(9) 0.012(7) 0.013(7) 0.013(7)
N11 0.050(7) 0.040(6) 0.043(7) 0.011(5) 0.012(5) -0.006(5)
C97 0.050(8) 0.032(7) 0.057(9) 0.016(7) 0.023(7) 0.007(6)
C98 0.062(10) 0.037(8) 0.083(11) 0.015(7) 0.030(8) -0.004(7)
C99 0.072(11) 0.046(9) 0.082(12) 0.009(8) 0.048(10) -0.001(8)
C100 0.087(12) 0.066(11) 0.076(12) 0.017(9) 0.057(10) 0.012(10)
C101 0.062(10) 0.047(8) 0.067(10) 0.015(7) 0.022(8) 0.025(8)
C102 0.068(10) 0.026(7) 0.059(9) 0.018(7) 0.021(8) 0.015(7)
N12 0.073(8) 0.035(6) 0.045(7) 0.014(5) -0.002(6) -0.005(6)
C103 0.056(9) 0.053(9) 0.048(9) 0.012(7) 0.007(7) -0.011(7)
C104 0.078(11) 0.085(12) 0.054(10) -0.010(8) 0.016(8) -0.018(9)
C105 0.051(9) 0.062(9) 0.079(11) 0.021(8) -0.009(8) -0.016(8)
C106 0.108(14) 0.045(9) 0.107(14) 0.028(9) -0.019(12) 0.003(10)
C107 0.063(12) 0.074(12) 0.22(2) 0.040(14) -0.025(13) -0.001(10)
C108 0.059(10) 0.063(10) 0.097(12) 0.004(9) 0.007(9) -0.005(8)
C109 0.048(8) 0.039(7) 0.035(7) 0.011(6) 0.004(6) 0.001(6)
N13 0.046(6) 0.033(6) 0.030(5) 0.006(4) 0.004(5) 0.007(5)
C110 0.048(8) 0.025(7) 0.037(7) 0.005(6) 0.001(6) -0.006(6)
C111 0.074(10) 0.037(8) 0.056(9) 0.009(7) 0.003(8) -0.003(8)
C112 0.097(13) 0.032(8) 0.064(10) -0.002(7) -0.018(9) 0.007(9)
C113 0.085(12) 0.039(9) 0.081(11) -0.006(8) -0.032(10) 0.001(8)
C114 0.058(9) 0.043(8) 0.062(9) 0.002(7) -0.022(7) 0.004(7)
C115 0.041(8) 0.035(7) 0.044(8) -0.002(6) -0.008(6) -0.012(6)
N14 0.035(6) 0.030(6) 0.046(6) 0.010(5) -0.003(5) -0.001(5)
C116 0.031(7) 0.026(6) 0.059(8) -0.008(6) 0.017(6) -0.001(5)
C117 0.044(8) 0.059(9) 0.065(9) 0.007(7) 0.008(7) 0.012(7)
C118 0.074(10) 0.049(8) 0.062(10) 0.010(7) 0.015(8) -0.011(8)
C119 0.037(8) 0.048(8) 0.061(9) 0.004(7) -0.004(7) -0.008(6)
C120 0.046(8) 0.056(9) 0.093(11) 0.013(8) -0.018(8) 0.012(7)
C121 0.050(9) 0.099(12) 0.071(11) 0.012(9) 0.011(8) 0.007(9)
C122 0.024(7) 0.039(7) 0.053(8) 0.009(6) 0.012(6) -0.005(6)
N15 0.037(6) 0.040(6) 0.035(6) 0.010(5) 0.012(5) -0.005(5)
C123 0.038(8) 0.032(7) 0.060(9) -0.009(6) 0.020(7) -0.015(6)
C124 0.043(8) 0.038(7) 0.063(9) 0.000(6) 0.015(7) -0.003(7)
C125 0.060(10) 0.042(8) 0.083(11) -0.011(8) 0.038(9) -0.011(8)
C126 0.030(8) 0.052(10) 0.108(13) -0.024(9) 0.004(8) -0.009(7)
C127 0.046(9) 0.033(8) 0.074(10) -0.018(7) 0.002(7) -0.002(7)
C128 0.045(8) 0.032(7) 0.047(8) 0.001(6) 0.012(7) 0.000(6)
N16 0.042(6) 0.036(6) 0.043(6) 0.009(5) 0.009(5) 0.009(5)
C129 0.046(8) 0.035(7) 0.048(8) 0.004(6) 0.008(6) -0.001(6)
C130 0.059(9) 0.085(11) 0.053(9) 0.005(8) -0.002(7) -0.007(8)
C131 0.058(9) 0.038(8) 0.085(11) 0.016(7) 0.007(8) 0.007(7)
C132 0.056(9) 0.042(8) 0.062(10) 0.005(7) 0.006(7) 0.002(7)
C133 0.053(9) 0.063(9) 0.061(9) -0.004(7) 0.004(7) 0.008(7)
C134 0.086(12) 0.102(13) 0.050(10) 0.015(9) -0.020(8) 0.029(10)
C1S 0.18(2) 0.17(2) 0.12(2) 0.004(19) -0.020(19) 0.02(2)
C2S 0.18(2) 0.163(18) 0.074(18) -0.024(14) -0.031(16) 0.016(18)
C3S 0.124(16) 0.158(17) 0.067(16) -0.025(13) -0.023(13) 0.028(17)
C4S 0.127(17) 0.19(2) 0.091(19) -0.008(16) -0.028(14) 0.027(18)
C5S 0.106(18) 0.19(2) 0.11(2) -0.002(17) -0.010(16) 0.037(18)
C6S 0.057(14) 0.146(17) 0.140(14) 0.062(14) 0.034(13) 0.034(13)
C7S 0.086(16) 0.126(13) 0.121(13) 0.078(12) 0.037(12) 0.031(12)
C8S 0.044(11) 0.116(12) 0.081(10) 0.078(11) 0.052(9) 0.046(10)
C9S 0.13(2) 0.159(16) 0.092(11) 0.071(13) 0.035(12) 0.014(15)
C10S 0.114(19) 0.164(16) 0.117(16) 0.045(14) 0.087(14) 0.005(15)

loop_
_atom_type_symbol
_atom_type_description
_atom_type_scat_dispersion_real
_atom_type_scat_dispersion_imag
_atom_type_scat_source
C C 0.0033 0.0016 'International Tables Vol C Tables 4.2.6.8 and 6.1.1.4'
H H 0.0000 0.0000 'International Tables Vol C Tables 4.2.6.8 and 6.1.1.4'
N N 0.0061 0.0033 'International Tables Vol C Tables 4.2.6.8 and 6.1.1.4'
Si Si 0.0817 0.0704 'International Tables Vol C Tables 4.2.6.8 and 6.1.1.4'
P P 0.1023 0.0942 'International Tables Vol C Tables 4.2.6.8 and 6.1.1.4'
Ag Ag -0.8971 1.1015 'International Tables Vol C Tables 4.2.6.8 and 6.1.1.4'

loop_
_geom_angle_atom_site_label_1
_geom_angle_atom_site_label_2
_geom_angle_atom_site_label_3
_geom_angle
C31 Ag1 P10 131.0(3)
C31 Ag1 P1 121.9(3)
P10 Ag1 P1 105.00(10)
C31 Ag1 Ag14 124.8(3)
P10 Ag1 Ag14 49.63(7)
P1 Ag1 Ag14 77.61(7)
C31 Ag1 Ag3 147.3(3)
P10 Ag1 Ag3 75.42(7)
P1 Ag1 Ag3 48.41(7)
Ag14 Ag1 Ag3 86.15(3)
C44 Ag2 P10 116.1(3)
C44 Ag2 P2 115.4(3)
P10 Ag2 P2 127.63(10)
C44 Ag2 Ag3 145.2(3)
P10 Ag2 Ag3 80.24(8)
P2 Ag2 Ag3 51.54(7)
C44 Ag2 Ag16 136.6(3)
P10 Ag2 Ag16 50.15(7)
P2 Ag2 Ag16 95.38(7)
Ag3 Ag2 Ag16 77.90(3)
C44 Ag2 Ag18 124.4(4)
P10 Ag2 Ag18 105.26(8)
P2 Ag2 Ag18 48.65(7)
Ag3 Ag2 Ag18 74.41(3)
Ag16 Ag2 Ag18 56.16(3)
P2 Ag3 P1 177.34(11)
P2 Ag3 Ag2 56.18(8)
P1 Ag3 Ag2 125.57(8)
P2 Ag3 Ag17 123.97(8)
P1 Ag3 Ag17 53.64(7)
Ag2 Ag3 Ag17 120.04(4)
P2 Ag3 Ag4 51.45(8)
P1 Ag3 Ag4 126.00(8)
Ag2 Ag3 Ag4 102.06(4)
Ag17 Ag3 Ag4 82.68(4)
P2 Ag3 Ag1 130.63(8)
P1 Ag3 Ag1 51.68(7)
Ag2 Ag3 Ag1 76.31(4)
Ag17 Ag3 Ag1 89.39(3)
Ag4 Ag3 Ag1 169.75(4)
P2 Ag4 P3 169.49(11)
P2 Ag4 Ag19 136.74(8)
P3 Ag4 Ag19 50.46(7)
P2 Ag4 Ag18 50.19(7)
P3 Ag4 Ag18 139.43(8)
Ag19 Ag4 Ag18 107.83(4)
P2 Ag4 Ag5 134.35(8)
P3 Ag4 Ag5 50.33(8)
Ag19 Ag4 Ag5 74.05(4)
Ag18 Ag4 Ag5 93.88(4)
P2 Ag4 Ag3 50.19(8)
P3 Ag4 Ag3 130.73(8)
Ag19 Ag4 Ag3 90.59(4)
Ag18 Ag4 Ag3 73.49(3)
Ag5 Ag4 Ag3 156.36(4)
P3 Ag5 P4 176.13(10)
P3 Ag5 Ag20 121.73(8)
P4 Ag5 Ag20 54.49(7)
P3 Ag5 Ag6 56.73(8)
P4 Ag5 Ag6 123.33(8)
Ag20 Ag5 Ag6 117.25(4)
P3 Ag5 Ag4 52.40(8)
P4 Ag5 Ag4 125.38(8)
Ag20 Ag5 Ag4 80.79(3)
Ag6 Ag5 Ag4 103.21(4)
P3 Ag5 Ag7 129.07(8)
P4 Ag5 Ag7 52.24(7)
Ag20 Ag5 Ag7 89.87(4)
Ag6 Ag5 Ag7 73.86(3)
Ag4 Ag5 Ag7 167.66(4)
C57 Ag6 P5 118.6(3)
C57 Ag6 P3 112.0(3)
P5 Ag6 P3 129.42(10)
C57 Ag6 Ag5 149.8(3)
P5 Ag6 Ag5 83.28(8)
P3 Ag6 Ag5 50.93(7)
C57 Ag6 Ag21 130.0(3)
P5 Ag6 Ag21 50.23(7)
P3 Ag6 Ag21 95.67(7)
Ag5 Ag6 Ag21 79.67(4)
C57 Ag6 Ag19 115.5(3)
P5 Ag6 Ag19 104.96(7)
P3 Ag6 Ag19 48.34(7)
Ag5 Ag6 Ag19 73.77(3)
Ag21 Ag6 Ag19 55.67(3)
C70 Ag7 P5 126.6(3)
C70 Ag7 P4 126.9(3)
P5 Ag7 P4 106.14(10)
C70 Ag7 Ag9 131.5(4)
P5 Ag7 Ag9 49.02(7)
P4 Ag7 Ag9 78.04(7)
C70 Ag7 Ag5 140.6(4)
P5 Ag7 Ag5 78.46(8)
P4 Ag7 Ag5 48.00(7)
Ag9 Ag7 Ag5 87.76(4)
C83 Ag8 P4 114.4(3)
C83 Ag8 P6 115.5(3)
P4 Ag8 P6 130.09(10)
C83 Ag8 Ag9 151.6(3)
P4 Ag8 Ag9 82.50(7)
P6 Ag8 Ag9 51.78(7)
C83 Ag8 Ag20 136.8(3)
P4 Ag8 Ag20 52.29(7)
P6 Ag8 Ag20 90.47(7)
Ag9 Ag8 Ag20 71.60(3)
C83 Ag8 Ag22 119.8(3)
P4 Ag8 Ag22 106.28(7)
P6 Ag8 Ag22 47.34(7)
Ag9 Ag8 Ag22 72.71(3)
Ag20 Ag8 Ag22 54.06(3)
P5 Ag9 P6 175.97(11)
P5 Ag9 Ag8 123.01(8)
P6 Ag9 Ag8 54.26(8)
P5 Ag9 Ag21 52.16(7)
P6 Ag9 Ag21 126.00(8)
Ag8 Ag9 Ag21 124.52(4)
P5 Ag9 Ag10 129.51(8)
P6 Ag9 Ag10 51.14(7)
Ag8 Ag9 Ag10 100.14(4)
Ag21 Ag9 Ag10 83.17(4)
P5 Ag9 Ag7 51.64(8)
P6 Ag9 Ag7 126.84(8)
Ag8 Ag9 Ag7 74.52(3)
Ag21 Ag9 Ag7 92.67(4)
Ag10 Ag9 Ag7 169.79(4)
P7 Ag10 P6 172.95(11)
P7 Ag10 Ag22 129.37(8)
P6 Ag10 Ag22 53.01(8)
P7 Ag10 Ag9 134.55(8)
P6 Ag10 Ag9 50.98(7)
Ag22 Ag10 Ag9 76.82(3)
P7 Ag10 Ag11 53.88(8)
P6 Ag10 Ag11 121.55(8)
Ag22 Ag10 Ag11 91.25(4)
Ag9 Ag10 Ag11 168.06(4)
P7 Ag10 Ag23 50.31(8)
P6 Ag10 Ag23 136.69(8)
Ag22 Ag10 Ag23 99.60(4)
Ag9 Ag10 Ag23 94.17(4)
Ag11 Ag10 Ag23 87.33(3)
C96 Ag11 P7 141.5(4)
C96 Ag11 P8 124.6(4)
P7 Ag11 P8 93.15(10)
C96 Ag11 Ag12 140.5(3)
P7 Ag11 Ag12 54.97(7)
P8 Ag11 Ag12 53.69(7)
C96 Ag11 Ag10 112.7(3)
P7 Ag11 Ag10 49.69(7)
P8 Ag11 Ag10 111.03(7)
Ag12 Ag11 Ag10 101.33(4)
C109 Ag12 P8 142.2(3)
C109 Ag12 P7 123.4(3)
P8 Ag12 P7 93.90(10)
C109 Ag12 Ag11 141.1(3)
P8 Ag12 Ag11 55.08(7)
P7 Ag12 Ag11 54.58(8)
C109 Ag12 Ag13 117.3(3)
P8 Ag12 Ag13 48.42(7)
P7 Ag12 Ag13 105.26(7)
Ag11 Ag12 Ag13 98.02(4)
P8 Ag13 P9 171.76(11)
P8 Ag13 Ag25 129.71(8)
P9 Ag13 Ag25 52.62(7)
P8 Ag13 Ag14 135.31(8)
P9 Ag13 Ag14 51.52(8)
Ag25 Ag13 Ag14 75.96(3)
P8 Ag13 Ag24 50.19(7)
P9 Ag13 Ag24 137.83(8)
Ag25 Ag13 Ag24 98.75(4)
Ag14 Ag13 Ag24 95.70(4)
P8 Ag13 Ag12 51.42(8)
P9 Ag13 Ag12 122.60(8)
Ag25 Ag13 Ag12 94.38(4)
Ag14 Ag13 Ag12 170.32(4)
Ag24 Ag13 Ag12 85.27(3)
P9 Ag14 P10 177.50(10)
P9 Ag14 Ag13 52.44(7)
P10 Ag14 Ag13 127.93(8)
P9 Ag14 Ag15 54.54(8)
P10 Ag14 Ag15 123.84(8)
Ag13 Ag14 Ag15 101.68(4)
P9 Ag14 Ag16 127.03(8)
P10 Ag14 Ag16 51.78(7)
Ag13 Ag14 Ag16 82.66(3)
Ag15 Ag14 Ag16 125.57(4)
P9 Ag14 Ag1 126.98(8)
P10 Ag14 Ag1 52.26(7)
Ag13 Ag14 Ag1 172.71(4)
Ag15 Ag14 Ag1 75.11(3)
Ag16 Ag14 Ag1 93.85(4)
C122 Ag15 P1 118.4(3)
C122 Ag15 P9 113.6(3)
P1 Ag15 P9 127.91(10)
C122 Ag15 Ag17 133.5(3)
P1 Ag15 Ag17 52.19(7)
P9 Ag15 Ag17 90.58(7)
C122 Ag15 Ag14 155.0(3)
P1 Ag15 Ag14 80.18(7)
P9 Ag15 Ag14 50.93(7)
Ag17 Ag15 Ag14 70.59(3)
C122 Ag15 Ag25 115.0(3)
P1 Ag15 Ag25 105.99(8)
P9 Ag15 Ag25 47.29(7)
Ag17 Ag15 Ag25 54.11(3)
Ag14 Ag15 Ag25 71.00(3)
P10 Ag16 P11 161.97(11)
P10 Ag16 Ag18 113.59(8)
P11 Ag16 Ag18 52.16(7)
P10 Ag16 Ag24 141.41(8)
P11 Ag16 Ag24 53.43(7)
Ag18 Ag16 Ag24 104.85(4)
P10 Ag16 Ag14 51.64(8)
P11 Ag16 Ag14 146.17(8)
Ag18 Ag16 Ag14 141.11(4)
Ag24 Ag16 Ag14 99.04(4)
P10 Ag16 Ag26 137.44(8)
P11 Ag16 Ag26 53.01(7)
Ag18 Ag16 Ag26 68.47(3)
Ag24 Ag16 Ag26 60.86(3)
Ag14 Ag16 Ag26 98.45(4)
P10 Ag16 Ag2 52.79(8)
P11 Ag16 Ag2 110.26(8)
Ag18 Ag16 Ag2 62.02(3)
Ag24 Ag16 Ag2 160.74(4)
Ag14 Ag16 Ag2 99.69(4)
Ag26 Ag16 Ag2 120.29(4)
P1 Ag17 P12 159.99(10)
P1 Ag17 Ag19 125.78(8)
P12 Ag17 Ag19 53.03(7)
P1 Ag17 Ag25 120.51(8)
P12 Ag17 Ag25 52.74(7)
Ag19 Ag17 Ag25 105.33(4)
P1 Ag17 Ag3 52.33(7)
P12 Ag17 Ag3 143.45(7)
Ag19 Ag17 Ag3 97.04(4)
Ag25 Ag17 Ag3 152.72(4)
P1 Ag17 Ag26 145.87(8)
P12 Ag17 Ag26 54.13(7)
Ag19 Ag17 Ag26 67.70(3)
Ag25 Ag17 Ag26 76.76(4)
Ag3 Ag17 Ag26 98.09(4)
P1 Ag17 Ag15 53.72(7)
P12 Ag17 Ag15 113.79(7)
Ag19 Ag17 Ag15 144.42(4)
Ag25 Ag17 Ag15 67.19(3)
Ag3 Ag17 Ag15 102.74(4)
Ag26 Ag17 Ag15 136.35(4)
P2 Ag18 P11 158.05(11)
P2 Ag18 Ag20 131.70(8)
P11 Ag18 Ag20 57.48(7)
P2 Ag18 Ag16 104.30(8)
P11 Ag18 Ag16 55.45(7)
Ag20 Ag18 Ag16 106.08(4)
P2 Ag18 Ag4 52.35(7)
P11 Ag18 Ag4 123.27(8)
Ag20 Ag18 Ag4 81.42(4)
Ag16 Ag18 Ag4 112.47(4)
P2 Ag18 Ag2 53.73(8)
P11 Ag18 Ag2 113.09(7)
Ag20 Ag18 Ag2 167.34(4)
Ag16 Ag18 Ag2 61.82(3)
Ag4 Ag18 Ag2 99.39(4)
P2 Ag18 Ag26 115.58(8)
P11 Ag18 Ag26 48.61(7)
Ag20 Ag18 Ag26 56.77(3)
Ag16 Ag18 Ag26 57.39(3)
Ag4 Ag18 Ag26 77.20(3)
Ag2 Ag18 Ag26 110.92(4)
P3 Ag19 P12 160.38(11)
P3 Ag19 Ag17 135.01(9)
P12 Ag19 Ag17 58.24(7)
P3 Ag19 Ag21 105.27(8)
P12 Ag19 Ag21 55.34(7)
Ag17 Ag19 Ag21 106.79(4)
P3 Ag19 Ag4 52.68(8)
P12 Ag19 Ag4 128.20(8)
Ag17 Ag19 Ag4 85.57(4)
Ag21 Ag19 Ag4 113.61(4)
P3 Ag19 Ag6 53.74(8)
P12 Ag19 Ag6 111.22(8)
Ag17 Ag19 Ag6 168.40(4)
Ag21 Ag19 Ag6 61.62(3)
Ag4 Ag19 Ag6 99.24(4)
P3 Ag19 Ag26 118.79(8)
P12 Ag19 Ag26 51.12(7)
Ag17 Ag19 Ag26 58.07(3)
Ag21 Ag19 Ag26 58.28(3)
Ag4 Ag19 Ag26 79.16(3)
Ag6 Ag19 Ag26 112.24(4)
P4 Ag20 P11 160.21(10)
P4 Ag20 Ag22 119.23(8)
P11 Ag20 Ag22 52.24(7)
P4 Ag20 Ag18 126.54(8)
P11 Ag20 Ag18 52.00(7)
Ag22 Ag20 Ag18 102.87(4)
P4 Ag20 Ag5 52.03(7)
P11 Ag20 Ag5 143.89(7)
Ag22 Ag20 Ag5 155.27(4)
Ag18 Ag20 Ag5 99.12(4)
P4 Ag20 Ag26 146.60(8)
P11 Ag20 Ag26 53.08(7)
Ag22 Ag20 Ag26 77.70(3)
Ag18 Ag20 Ag26 69.32(3)
Ag5 Ag20 Ag26 99.93(4)
P4 Ag20 Ag8 52.64(7)
P11 Ag20 Ag8 114.64(7)
Ag22 Ag20 Ag8 66.68(3)
Ag18 Ag20 Ag8 143.06(4)
Ag5 Ag20 Ag8 101.45(4)
Ag26 Ag20 Ag8 135.24(4)
P5 Ag21 P12 160.05(11)
P5 Ag21 Ag19 114.40(8)
P12 Ag21 Ag19 52.74(7)
P5 Ag21 Ag23 140.99(8)
P12 Ag21 Ag23 53.72(7)
Ag19 Ag21 Ag23 104.52(4)
P5 Ag21 Ag9 51.67(8)
P12 Ag21 Ag9 148.26(8)
Ag19 Ag21 Ag9 140.62(4)
Ag23 Ag21 Ag9 98.61(4)
P5 Ag21 Ag26 139.88(8)
P12 Ag21 Ag26 54.18(7)
Ag19 Ag21 Ag26 66.37(3)
Ag23 Ag21 Ag26 59.52(3)
Ag9 Ag21 Ag26 100.47(4)
P5 Ag21 Ag6 52.81(8)
P12 Ag21 Ag6 109.91(8)
Ag19 Ag21 Ag6 62.71(3)
Ag23 Ag21 Ag6 161.84(4)
Ag9 Ag21 Ag6 99.21(4)
Ag26 Ag21 Ag6 119.99(4)
P6 Ag22 P11 153.58(10)
P6 Ag22 Ag20 97.15(8)
P11 Ag22 Ag20 58.06(7)
P6 Ag22 Ag10 54.16(8)
P11 Ag22 Ag10 120.83(8)
Ag20 Ag22 Ag10 107.95(4)
P6 Ag22 Ag24 135.35(8)
P11 Ag22 Ag24 52.46(7)
Ag20 Ag22 Ag24 101.24(4)
Ag10 Ag22 Ag24 81.43(4)
P6 Ag22 Ag8 50.30(7)
P11 Ag22 Ag8 113.06(7)
Ag20 Ag22 Ag8 59.26(3)
Ag10 Ag22 Ag8 98.33(4)
Ag24 Ag22 Ag8 159.63(4)
P7 Ag23 P12 173.62(11)
P7 Ag23 Ag21 127.15(8)
P12 Ag23 Ag21 54.39(7)
P7 Ag23 Ag26 131.26(8)
P12 Ag23 Ag26 55.11(7)
Ag21 Ag23 Ag26 61.34(3)
P7 Ag23 Ag25 126.91(8)
P12 Ag23 Ag25 51.50(7)
Ag21 Ag23 Ag25 105.79(4)
Ag26 Ag23 Ag25 74.84(4)
P7 Ag23 Ag10 50.34(7)
P12 Ag23 Ag10 134.29(7)
Ag21 Ag23 Ag10 83.91(4)
Ag26 Ag23 Ag10 90.84(4)
Ag25 Ag23 Ag10 155.14(4)
P8 Ag24 P11 174.75(10)
P8 Ag24 Ag16 124.48(8)
P11 Ag24 Ag16 54.75(7)
P8 Ag24 Ag26 131.54(8)
P11 Ag24 Ag26 53.42(7)
Ag16 Ag24 Ag26 61.19(3)
P8 Ag24 Ag22 130.14(8)
P11 Ag24 Ag22 50.42(7)
Ag16 Ag24 Ag22 105.16(4)
Ag26 Ag24 Ag22 74.47(3)
P8 Ag24 Ag13 50.00(7)
P11 Ag24 Ag13 132.34(7)
Ag16 Ag24 Ag13 82.58(3)
Ag26 Ag24 Ag13 89.78(4)
Ag22 Ag24 Ag13 155.34(4)
P9 Ag25 P12 155.11(11)
P9 Ag25 Ag17 97.42(8)
P12 Ag25 Ag17 58.18(7)
P9 Ag25 Ag13 54.31(8)
P12 Ag25 Ag13 124.54(8)
Ag17 Ag25 Ag13 108.14(4)
P9 Ag25 Ag23 137.27(8)
P12 Ag25 Ag23 53.57(7)
Ag17 Ag25 Ag23 101.17(4)
Ag13 Ag25 Ag23 83.31(4)
P9 Ag25 Ag15 51.09(7)
P12 Ag25 Ag15 110.94(8)
Ag17 Ag25 Ag15 58.70(3)
Ag13 Ag25 Ag15 99.03(3)
Ag23 Ag25 Ag15 159.57(4)
P11 Ag26 P12 172.87(10)
P11 Ag26 Ag23 119.74(7)
P12 Ag26 Ag23 53.29(7)
P11 Ag26 Ag17 128.75(7)
P12 Ag26 Ag17 55.33(7)
Ag23 Ag26 Ag17 99.32(4)
P11 Ag26 Ag20 55.15(7)
P12 Ag26 Ag20 127.75(7)
Ag23 Ag26 Ag20 117.75(4)
Ag17 Ag26 Ag20 133.38(4)
P11 Ag26 Ag21 126.44(7)
P12 Ag26 Ag21 53.06(7)
Ag23 Ag26 Ag21 59.14(3)
Ag17 Ag26 Ag21 101.06(4)
Ag20 Ag26 Ag21 77.63(3)
P11 Ag26 Ag24 52.19(7)
P12 Ag26 Ag24 121.27(7)
Ag23 Ag26 Ag24 75.50(3)
Ag17 Ag26 Ag24 118.10(4)
Ag20 Ag26 Ag24 98.79(4)
Ag21 Ag26 Ag24 124.00(4)
P11 Ag26 Ag16 53.04(7)
P12 Ag26 Ag16 127.82(7)
Ag23 Ag26 Ag16 123.32(4)
Ag17 Ag26 Ag16 78.63(3)
Ag20 Ag26 Ag16 100.77(4)
Ag21 Ag26 Ag16 177.54(4)
Ag24 Ag26 Ag16 57.95(3)
P11 Ag26 Ag19 138.81(7)
P12 Ag26 Ag19 47.95(7)
Ag23 Ag26 Ag19 96.58(4)
Ag17 Ag26 Ag19 54.23(3)
Ag20 Ag26 Ag19 92.26(3)
Ag21 Ag26 Ag19 55.35(3)
Ag24 Ag26 Ag19 168.51(4)
Ag16 Ag26 Ag19 123.10(4)
P11 Ag26 Ag18 46.02(7)
P12 Ag26 Ag18 141.04(7)
Ag23 Ag26 Ag18 165.37(4)
Ag17 Ag26 Ag18 94.22(4)
Ag20 Ag26 Ag18 53.91(3)
Ag21 Ag26 Ag18 123.55(4)
Ag24 Ag26 Ag18 93.27(3)
Ag16 Ag26 Ag18 54.14(3)
Ag19 Ag26 Ag18 95.81(3)
Si1 P1 Ag3 97.10(14)
Si1 P1 Ag17 105.63(14)
Ag3 P1 Ag17 74.03(9)
Si1 P1 Ag15 114.04(15)
Ag3 P1 Ag15 140.19(13)
Ag17 P1 Ag15 74.09(9)
Si1 P1 Ag1 131.82(16)
Ag3 P1 Ag1 79.90(9)
Ag17 P1 Ag1 119.10(12)
Ag15 P1 Ag1 95.49(10)
Si2 P2 Ag18 134.23(17)
Si2 P2 Ag3 126.45(16)
Ag18 P2 Ag3 99.19(11)
Si2 P2 Ag4 105.93(14)
Ag18 P2 Ag4 77.45(9)
Ag3 P2 Ag4 78.36(9)
Si2 P2 Ag2 116.19(15)
Ag18 P2 Ag2 77.62(9)
Ag3 P2 Ag2 72.28(9)
Ag4 P2 Ag2 137.44(13)
Si3 P3 Ag19 136.09(17)
Si3 P3 Ag5 123.90(16)
Ag19 P3 Ag5 99.24(11)
Si3 P3 Ag4 102.93(15)
Ag19 P3 Ag4 76.86(9)
Ag5 P3 Ag4 77.27(9)
Si3 P3 Ag6 119.89(15)
Ag19 P3 Ag6 77.92(10)
Ag5 P3 Ag6 72.34(9)
Ag4 P3 Ag6 136.34(13)
Si4 P4 Ag5 99.06(14)
Si4 P4 Ag20 104.48(14)
Ag5 P4 Ag20 73.48(9)
Si4 P4 Ag8 111.48(15)
Ag5 P4 Ag8 140.53(13)
Ag20 P4 Ag8 75.06(9)
Si4 P4 Ag7 134.83(15)
Ag5 P4 Ag7 79.76(9)
Ag20 P4 Ag7 117.89(11)
Ag8 P4 Ag7 94.66(10)
Si5 P5 Ag9 107.51(16)
Si5 P5 Ag21 104.39(15)
Ag9 P5 Ag21 76.16(9)
Si5 P5 Ag7 126.75(16)
Ag9 P5 Ag7 79.34(10)
Ag21 P5 Ag7 127.89(13)
Si5 P5 Ag6 108.68(16)
Ag9 P5 Ag6 139.08(13)
Ag21 P5 Ag6 76.95(9)
Ag7 P5 Ag6 93.74(11)
Si6 P6 Ag22 132.30(16)
Si6 P6 Ag9 127.80(16)
Ag22 P6 Ag9 99.48(11)
Si6 P6 Ag10 107.79(15)
Ag22 P6 Ag10 72.83(9)
Ag9 P6 Ag10 77.88(9)
Si6 P6 Ag8 113.52(15)
Ag22 P6 Ag8 82.37(10)
Ag9 P6 Ag8 73.97(9)
Ag10 P6 Ag8 138.48(13)
Si7 P7 Ag23 113.43(16)
Si7 P7 Ag10 101.22(15)
Ag23 P7 Ag10 79.35(9)
Si7 P7 Ag11 127.22(16)
Ag23 P7 Ag11 117.62(12)
Ag10 P7 Ag11 76.43(9)
Si7 P7 Ag12 117.87(15)
Ag23 P7 Ag12 95.00(10)
Ag10 P7 Ag12 138.98(13)
Ag11 P7 Ag12 70.45(8)
Si8 P8 Ag13 103.14(15)
Si8 P8 Ag24 119.86(16)
Ag13 P8 Ag24 79.82(9)
Si8 P8 Ag12 120.89(15)
Ag13 P8 Ag12 80.15(9)
Ag24 P8 Ag12 118.77(12)
Si8 P8 Ag11 118.55(15)
Ag13 P8 Ag11 137.30(13)
Ag24 P8 Ag11 86.83(10)
Ag12 P8 Ag11 71.23(8)
Si9 P9 Ag25 125.26(17)
Si9 P9 Ag14 136.27(17)
Ag25 P9 Ag14 97.55(11)
Si9 P9 Ag13 105.80(15)
Ag25 P9 Ag13 73.07(9)
Ag14 P9 Ag13 76.05(9)
Si9 P9 Ag15 116.33(15)
Ag25 P9 Ag15 81.62(9)
Ag14 P9 Ag15 74.53(9)
Ag13 P9 Ag15 137.86(13)
Si10 P10 Ag14 104.48(16)
Si10 P10 Ag16 110.63(15)
Ag14 P10 Ag16 76.57(9)
Si10 P10 Ag1 117.79(15)
Ag14 P10 Ag1 78.11(9)
Ag16 P10 Ag1 129.41(13)
Si10 P10 Ag2 111.92(16)
Ag14 P10 Ag2 140.64(13)
Ag16 P10 Ag2 77.07(9)
Ag1 P10 Ag2 97.09(11)
Ag22 P11 Ag18 137.35(12)
Ag22 P11 Ag24 77.12(9)
Ag18 P11 Ag24 142.51(12)
Ag22 P11 Ag26 96.30(10)
Ag18 P11 Ag26 85.37(9)
Ag24 P11 Ag26 74.39(8)
Ag22 P11 Ag16 148.89(13)
Ag18 P11 Ag16 72.39(8)
Ag24 P11 Ag16 71.82(8)
Ag26 P11 Ag16 73.95(8)
Ag22 P11 Ag20 69.70(8)
Ag18 P11 Ag20 70.52(8)
Ag24 P11 Ag20 128.73(12)
Ag26 P11 Ag20 71.77(8)
Ag16 P11 Ag20 130.68(12)
Ag25 P12 Ag19 136.93(13)
Ag25 P12 Ag23 74.93(9)
Ag19 P12 Ag23 139.54(13)
Ag25 P12 Ag21 146.56(13)
Ag19 P12 Ag21 71.92(8)
Ag23 P12 Ag21 71.89(8)
Ag25 P12 Ag26 93.03(10)
Ag19 P12 Ag26 80.93(9)
Ag23 P12 Ag26 71.60(8)
Ag21 P12 Ag26 72.76(8)
Ag25 P12 Ag17 69.08(8)
Ag19 P12 Ag17 68.73(8)
Ag23 P12 Ag17 125.17(12)
Ag21 P12 Ag17 129.24(12)
Ag26 P12 Ag17 70.54(8)
C2 Si1 C1 109.3(5)
C2 Si1 C3 107.2(6)
C1 Si1 C3 105.8(5)
C2 Si1 P1 111.6(4)
C1 Si1 P1 110.6(4)
C3 Si1 P1 112.1(4)
C4 Si2 C5 109.6(6)
C4 Si2 C6 107.2(6)
C5 Si2 C6 108.1(6)
C4 Si2 P2 111.4(4)
C5 Si2 P2 108.6(4)
C6 Si2 P2 112.0(4)
C7 Si3 C8 105.5(6)
C7 Si3 C9 108.7(6)
C8 Si3 C9 110.1(6)
C7 Si3 P3 114.1(4)
C8 Si3 P3 112.1(4)
C9 Si3 P3 106.3(4)
C10 Si4 C11 108.0(6)
C10 Si4 C12 106.7(5)
C11 Si4 C12 107.8(5)
C10 Si4 P4 110.9(4)
C11 Si4 P4 111.4(4)
C12 Si4 P4 111.9(4)
C14 Si5 C13 108.6(7)
C14 Si5 C15 108.5(7)
C13 Si5 C15 105.2(9)
C14 Si5 P5 111.9(5)
C13 Si5 P5 111.4(5)
C15 Si5 P5 111.0(5)
C16 Si6 C17 103.7(9)
C16 Si6 C18 113.5(10)
C17 Si6 C18 109.0(9)
C16 Si6 P6 110.3(5)
C17 Si6 P6 111.2(5)
C18 Si6 P6 109.1(5)
C19 Si7 C21 109.8(6)
C19 Si7 C20 106.2(6)
C21 Si7 C20 107.1(6)
C19 Si7 P7 108.2(4)
C21 Si7 P7 110.1(5)
C20 Si7 P7 115.3(5)
C23 Si8 C24 108.4(6)
C23 Si8 C22 109.5(6)
C24 Si8 C22 107.1(6)
C23 Si8 P8 111.7(4)
C24 Si8 P8 112.0(4)
C22 Si8 P8 108.0(4)
C26 Si9 C25 107.2(6)
C26 Si9 C27 109.4(7)
C25 Si9 C27 108.6(6)
C26 Si9 P9 112.8(4)
C25 Si9 P9 111.1(4)
C27 Si9 P9 107.8(4)
C29 Si10 C28 106.4(7)
C29 Si10 C30 107.5(7)
C28 Si10 C30 110.4(7)
C29 Si10 P10 113.0(5)
C28 Si10 P10 111.2(5)
C30 Si10 P10 108.3(5)
Si1 C1 H1A 109.5
Si1 C1 H1B 109.5
H1A C1 H1B 109.5
Si1 C1 H1C 109.5
H1A C1 H1C 109.5
H1B C1 H1C 109.5
Si1 C2 H2A 109.5
Si1 C2 H2B 109.5
H2A C2 H2B 109.5
Si1 C2 H2C 109.5
H2A C2 H2C 109.5
H2B C2 H2C 109.5
Si1 C3 H3A 109.5
Si1 C3 H3B 109.5
H3A C3 H3B 109.5
Si1 C3 H3C 109.5
H3A C3 H3C 109.5
H3B C3 H3C 109.5
Si2 C4 H4A 109.5
Si2 C4 H4B 109.5
H4A C4 H4B 109.5
Si2 C4 H4C 109.5
H4A C4 H4C 109.5
H4B C4 H4C 109.5
Si2 C5 H5A 109.5
Si2 C5 H5B 109.5
H5A C5 H5B 109.5
Si2 C5 H5C 109.5
H5A C5 H5C 109.5
H5B C5 H5C 109.5
Si2 C6 H6A 109.5
Si2 C6 H6B 109.5
H6A C6 H6B 109.5
Si2 C6 H6C 109.5
H6A C6 H6C 109.5
H6B C6 H6C 109.5
Si3 C7 H7A 109.5
Si3 C7 H7B 109.5
H7A C7 H7B 109.5
Si3 C7 H7C 109.5
H7A C7 H7C 109.5
H7B C7 H7C 109.5
Si3 C8 H8A 109.5
Si3 C8 H8B 109.5
H8A C8 H8B 109.5
Si3 C8 H8C 109.5
H8A C8 H8C 109.5
H8B C8 H8C 109.5
Si3 C9 H9A 109.5
Si3 C9 H9B 109.5
H9A C9 H9B 109.5
Si3 C9 H9C 109.5
H9A C9 H9C 109.5
H9B C9 H9C 109.5
Si4 C10 H10A 109.5
Si4 C10 H10B 109.5
H10A C10 H10B 109.5
Si4 C10 H10C 109.5
H10A C10 H10C 109.5
H10B C10 H10C 109.5
Si4 C11 H11A 109.5
Si4 C11 H11B 109.5
H11A C11 H11B 109.5
Si4 C11 H11C 109.5
H11A C11 H11C 109.5
H11B C11 H11C 109.5
Si4 C12 H12A 109.5
Si4 C12 H12B 109.5
H12A C12 H12B 109.5
Si4 C12 H12C 109.5
H12A C12 H12C 109.5
H12B C12 H12C 109.5
Si5 C13 H13A 109.5
Si5 C13 H13B 109.5
H13A C13 H13B 109.5
Si5 C13 H13C 109.5
H13A C13 H13C 109.5
H13B C13 H13C 109.5
Si5 C14 H14A 109.5
Si5 C14 H14B 109.5
H14A C14 H14B 109.5
Si5 C14 H14C 109.5
H14A C14 H14C 109.5
H14B C14 H14C 109.5
Si5 C15 H15A 109.5
Si5 C15 H15B 109.5
H15A C15 H15B 109.5
Si5 C15 H15C 109.5
H15A C15 H15C 109.5
H15B C15 H15C 109.5
Si6 C16 H16A 109.5
Si6 C16 H16B 109.5
H16A C16 H16B 109.5
Si6 C16 H16C 109.5
H16A C16 H16C 109.5
H16B C16 H16C 109.5
Si6 C17 H17A 109.5
Si6 C17 H17B 109.5
H17A C17 H17B 109.5
Si6 C17 H17C 109.5
H17A C17 H17C 109.5
H17B C17 H17C 109.5
Si6 C18 H18A 109.5
Si6 C18 H18B 109.5
H18A C18 H18B 109.5
Si6 C18 H18C 109.5
H18A C18 H18C 109.5
H18B C18 H18C 109.5
Si7 C19 H19A 109.5
Si7 C19 H19B 109.5
H19A C19 H19B 109.5
Si7 C19 H19C 109.5
H19A C19 H19C 109.5
H19B C19 H19C 109.5
Si7 C20 H20A 109.5
Si7 C20 H20B 109.5
H20A C20 H20B 109.5
Si7 C20 H20C 109.5
H20A C20 H20C 109.5
H20B C20 H20C 109.5
Si7 C21 H21A 109.5
Si7 C21 H21B 109.5
H21A C21 H21B 109.5
Si7 C21 H21C 109.5
H21A C21 H21C 109.5
H21B C21 H21C 109.5
Si8 C22 H22A 109.5
Si8 C22 H22B 109.5
H22A C22 H22B 109.5
Si8 C22 H22C 109.5
H22A C22 H22C 109.5
H22B C22 H22C 109.5
Si8 C23 H23A 109.5
Si8 C23 H23B 109.5
H23A C23 H23B 109.5
Si8 C23 H23C 109.5
H23A C23 H23C 109.5
H23B C23 H23C 109.5
Si8 C24 H24A 109.5
Si8 C24 H24B 109.5
H24A C24 H24B 109.5
Si8 C24 H24C 109.5
H24A C24 H24C 109.5
H24B C24 H24C 109.5
Si9 C25 H25A 109.5
Si9 C25 H25B 109.5
H25A C25 H25B 109.5
Si9 C25 H25C 109.5
H25A C25 H25C 109.5
H25B C25 H25C 109.5
Si9 C26 H26A 109.5
Si9 C26 H26B 109.5
H26A C26 H26B 109.5
Si9 C26 H26C 109.5
H26A C26 H26C 109.5
H26B C26 H26C 109.5
Si9 C27 H27A 109.5
Si9 C27 H27B 109.5
H27A C27 H27B 109.5
Si9 C27 H27C 109.5
H27A C27 H27C 109.5
H27B C27 H27C 109.5
Si10 C28 H28A 109.5
Si10 C28 H28B 109.5
H28A C28 H28B 109.5
Si10 C28 H28C 109.5
H28A C28 H28C 109.5
H28B C28 H28C 109.5
Si10 C29 H29A 109.5
Si10 C29 H29B 109.5
H29A C29 H29B 109.5
Si10 C29 H29C 109.5
H29A C29 H29C 109.5
H29B C29 H29C 109.5
Si10 C30 H30A 109.5
Si10 C30 H30B 109.5
H30A C30 H30B 109.5
Si10 C30 H30C 109.5
H30A C30 H30C 109.5
H30B C30 H30C 109.5
N1 C31 N2 106.1(10)
N1 C31 Ag1 122.4(8)
N2 C31 Ag1 127.8(8)
C31 N1 C32 112.1(10)
C31 N1 C38 120.9(10)
C32 N1 C38 126.7(10)
C33 C32 N1 132.9(12)
C33 C32 C37 122.9(12)
N1 C32 C37 104.1(10)
C32 C33 C34 118.4(13)
C32 C33 H33 120.8
C34 C33 H33 120.8
C33 C34 C35 120.6(13)
C33 C34 H34 119.7
C35 C34 H34 119.7
C36 C35 C34 120.8(13)
C36 C35 H35 119.6
C34 C35 H35 119.6
C35 C36 C37 118.6(13)
C35 C36 H36 120.7
C37 C36 H36 120.7
N2 C37 C36 133.5(11)
N2 C37 C32 107.8(10)
C36 C37 C32 118.7(11)
C31 N2 C37 109.8(9)
C31 N2 C41 123.2(10)
C37 N2 C41 126.7(10)
N1 C38 C39 110.4(10)
N1 C38 C40 112.4(11)
C39 C38 C40 113.4(11)
N1 C38 H38 106.8
C39 C38 H38 106.8
C40 C38 H38 106.8
C38 C39 H39A 109.5
C38 C39 H39B 109.5
H39A C39 H39B 109.5
C38 C39 H39C 109.5
H39A C39 H39C 109.5
H39B C39 H39C 109.5
C38 C40 H40A 109.5
C38 C40 H40B 109.5
H40A C40 H40B 109.5
C38 C40 H40C 109.5
H40A C40 H40C 109.5
H40B C40 H40C 109.5
N2 C41 C42 110.5(10)
N2 C41 C43 110.3(10)
C42 C41 C43 114.0(10)
N2 C41 H41 107.2
C42 C41 H41 107.2
C43 C41 H41 107.2
C41 C42 H42A 109.5
C41 C42 H42B 109.5
H42A C42 H42B 109.5
C41 C42 H42C 109.5
H42A C42 H42C 109.5
H42B C42 H42C 109.5
C41 C43 H43A 109.5
C41 C43 H43B 109.5
H43A C43 H43B 109.5
C41 C43 H43C 109.5
H43A C43 H43C 109.5
H43B C43 H43C 109.5
N3 C44 N4 105.4(10)
N3 C44 Ag2 127.1(9)
N4 C44 Ag2 127.3(9)
C44 N3 C45 110.3(11)
C44 N3 C51 122.4(13)
C45 N3 C51 127.1(14)
C50 C45 N3 108.4(11)
C50 C45 C46 119.7(12)
N3 C45 C46 131.9(14)
C47 C46 C45 118.1(14)
C47 C46 H46 120.9
C45 C46 H46 120.9
C48 C47 C46 119.8(15)
C48 C47 H47 120.1
C46 C47 H47 120.1
C47 C48 C49 124.3(17)
C47 C48 H48 117.9
C49 C48 H48 117.9
C48 C49 C50 115.6(14)
C48 C49 H49 122.2
C50 C49 H49 122.2
C45 C50 C49 122.4(12)
C45 C50 N4 104.9(11)
C49 C50 N4 132.6(12)
C44 N4 C50 110.9(10)
C44 N4 C54 121.4(10)
C50 N4 C54 127.5(11)
C52 C51 N3 112.9(19)
C52 C51 C53 132(2)
N3 C51 C53 109.8(14)
C52 C51 H51 97.6
N3 C51 H51 97.6
C53 C51 H51 97.6
C51 C52 H52A 109.5
C51 C52 H52B 109.5
H52A C52 H52B 109.5
C51 C52 H52C 109.5
H52A C52 H52C 109.5
H52B C52 H52C 109.5
C51 C53 H53A 109.5
C51 C53 H53B 109.5
H53A C53 H53B 109.5
C51 C53 H53C 109.5
H53A C53 H53C 109.5
H53B C53 H53C 109.5
N4 C54 C56 112.2(10)
N4 C54 C55 111.2(10)
C56 C54 C55 111.2(12)
N4 C54 H54 107.3
C56 C54 H54 107.3
C55 C54 H54 107.3
C54 C55 H55A 109.5
C54 C55 H55B 109.5
H55A C55 H55B 109.5
C54 C55 H55C 109.5
H55A C55 H55C 109.5
H55B C55 H55C 109.5
C54 C56 H56A 109.5
C54 C56 H56B 109.5
H56A C56 H56B 109.5
C54 C56 H56C 109.5
H56A C56 H56C 109.5
H56B C56 H56C 109.5
N5 C57 N6 105.1(9)
N5 C57 Ag6 129.2(8)
N6 C57 Ag6 125.6(7)
C58 N5 C57 111.7(9)
C58 N5 C64 127.0(9)
C57 N5 C64 121.3(9)
N5 C58 C63 107.6(9)
N5 C58 C59 133.9(11)
C63 C58 C59 118.5(11)
C60 C59 C58 119.5(12)
C60 C59 H59 120.2
C58 C59 H59 120.2
C59 C60 C61 120.3(11)
C59 C60 H60 119.8
C61 C60 H60 119.8
C62 C61 C60 121.6(12)
C62 C61 H61 119.2
C60 C61 H61 119.2
C61 C62 C63 116.1(12)
C61 C62 H62 122.0
C63 C62 H62 122.0
C58 C63 C62 124.0(10)
C58 C63 N6 105.8(10)
C62 C63 N6 130.2(10)
C57 N6 C63 109.7(9)
C57 N6 C67 122.7(9)
C63 N6 C67 127.1(10)
N5 C64 C66 110.8(10)
N5 C64 C65 110.5(10)
C66 C64 C65 113.5(11)
N5 C64 H64 107.2
C66 C64 H64 107.2
C65 C64 H64 107.2
C64 C65 H65A 109.5
C64 C65 H65B 109.5
H65A C65 H65B 109.5
C64 C65 H65C 109.5
H65A C65 H65C 109.5
H65B C65 H65C 109.5
C64 C66 H66A 109.5
C64 C66 H66B 109.5
H66A C66 H66B 109.5
C64 C66 H66C 109.5
H66A C66 H66C 109.5
H66B C66 H66C 109.5
N6 C67 C69 110.9(10)
N6 C67 C68 110.4(10)
C69 C67 C68 114.6(12)
N6 C67 H67 106.8
C69 C67 H67 106.8
C68 C67 H67 106.8
C67 C68 H68A 109.5
C67 C68 H68B 109.5
H68A C68 H68B 109.5
C67 C68 H68C 109.5
H68A C68 H68C 109.5
H68B C68 H68C 109.5
C67 C69 H69A 109.5
C67 C69 H69B 109.5
H69A C69 H69B 109.5
C67 C69 H69C 109.5
H69A C69 H69C 109.5
H69B C69 H69C 109.5
N7 C70 N8 106.0(10)
N7 C70 Ag7 128.5(9)
N8 C70 Ag7 124.0(10)
C70 N7 C71 110.9(10)
C70 N7 C80 124.9(10)
C71 N7 C80 124.2(10)
C76 C71 N7 107.6(10)
C76 C71 C72 122.4(11)
N7 C71 C72 130.1(11)
C73 C72 C71 113.6(12)
C73 C72 H72 123.2
C71 C72 H72 123.2
C74 C73 C72 124.3(12)
C74 C73 H73 117.9
C72 C73 H73 117.9
C75 C74 C73 120.1(13)
C75 C74 H74 120.0
C73 C74 H74 120.0
C74 C75 C76 118.3(13)
C74 C75 H75 120.9
C76 C75 H75 120.9
C75 C76 C71 121.3(11)
C75 C76 N8 133.8(12)
C71 C76 N8 104.8(11)
C70 N8 C76 110.7(10)
C70 N8 C77 123.3(10)
C76 N8 C77 125.8(11)
N8 C77 C78 113.0(12)
N8 C77 C79 111.3(11)
C78 C77 C79 113.0(14)
N8 C77 H77 106.3
C78 C77 H77 106.3
C79 C77 H77 106.3
C77 C78 H78A 109.5
C77 C78 H78B 109.5
H78A C78 H78B 109.5
C77 C78 H78C 109.5
H78A C78 H78C 109.5
H78B C78 H78C 109.5
C77 C79 H79A 109.5
C77 C79 H79B 109.5
H79A C79 H79B 109.5
C77 C79 H79C 109.5
H79A C79 H79C 109.5
H79B C79 H79C 109.5
C82 C80 C81 123.0(13)
C82 C80 N7 112.3(12)
C81 C80 N7 115.3(11)
C82 C80 H80 100.2
C81 C80 H80 100.2
N7 C80 H80 100.2
C80 C81 H81A 109.5
C80 C81 H81B 109.5
H81A C81 H81B 109.5
C80 C81 H81C 109.5
H81A C81 H81C 109.5
H81B C81 H81C 109.5
C80 C82 H82A 109.5
C80 C82 H82B 109.5
H82A C82 H82B 109.5
C80 C82 H82C 109.5
H82A C82 H82C 109.5
H82B C82 H82C 109.5
N9 C83 N10 106.7(10)
N9 C83 Ag8 125.3(8)
N10 C83 Ag8 127.9(8)
C83 N9 C84 110.5(9)
C83 N9 C90 123.0(10)
C84 N9 C90 126.5(10)
C85 C84 C89 121.3(12)
C85 C84 N9 133.9(12)
C89 C84 N9 104.8(10)
C84 C85 C86 118.8(13)
C84 C85 H85 120.6
C86 C85 H85 120.6
C87 C86 C85 120.6(13)
C87 C86 H86 119.7
C85 C86 H86 119.7
C86 C87 C88 122.5(13)
C86 C87 H87 118.8
C88 C87 H87 118.8
C87 C88 C89 117.8(12)
C87 C88 H88 121.1
C89 C88 H88 121.1
N10 C89 C84 107.2(10)
N10 C89 C88 133.8(12)
C84 C89 C88 119.0(11)
C83 N10 C89 110.7(10)
C83 N10 C93 121.8(11)
C89 N10 C93 127.5(11)
N9 C90 C91 110.0(11)
N9 C90 C92 112.7(10)
C91 C90 C92 116.0(11)
N9 C90 H90 105.8
C91 C90 H90 105.8
C92 C90 H90 105.8
C90 C91 H91A 109.5
C90 C91 H91B 109.5
H91A C91 H91B 109.5
C90 C91 H91C 109.5
H91A C91 H91C 109.5
H91B C91 H91C 109.5
C90 C92 H92A 109.5
C90 C92 H92B 109.5
H92A C92 H92B 109.5
C90 C92 H92C 109.5
H92A C92 H92C 109.5
H92B C92 H92C 109.5
C94 C93 N10 113.6(11)
C94 C93 C95 114.0(12)
N10 C93 C95 112.5(11)
C94 C93 H93 105.2
N10 C93 H93 105.2
C95 C93 H93 105.2
C93 C94 H94A 109.5
C93 C94 H94B 109.5
H94A C94 H94B 109.5
C93 C94 H94C 109.5
H94A C94 H94C 109.5
H94B C94 H94C 109.5
C93 C95 H95A 109.5
C93 C95 H95B 109.5
H95A C95 H95B 109.5
C93 C95 H95C 109.5
H95A C95 H95C 109.5
H95B C95 H95C 109.5
N12 C96 N11 105.9(11)
N12 C96 Ag11 127.5(11)
N11 C96 Ag11 125.2(9)
C96 N11 C97 110.1(11)
C96 N11 C103 123.2(10)
C97 N11 C103 126.6(11)
C98 C97 C102 122.5(12)
C98 C97 N11 131.3(13)
C102 C97 N11 105.7(11)
C97 C98 C99 117.8(15)
C97 C98 H98 121.1
C99 C98 H98 121.1
C98 C99 C100 121.0(15)
C98 C99 H99 119.5
C100 C99 H99 119.5
C101 C100 C99 121.1(14)
C101 C100 H100 119.4
C99 C100 H100 119.4
C100 C101 C102 116.9(14)
C100 C101 H101 121.5
C102 C101 H101 121.5
N12 C102 C97 107.3(11)
N12 C102 C101 132.2(14)
C97 C102 C101 120.5(14)
C96 N12 C102 110.8(11)
C96 N12 C106 124.8(13)
C102 N12 C106 124.4(12)
N11 C103 C104 109.9(10)
N11 C103 C105 112.1(11)
C104 C103 C105 114.3(12)
N11 C103 H103 106.7
C104 C103 H103 106.7
C105 C103 H103 106.7
C103 C104 H10F 109.5
C103 C104 H10G 109.5
H10F C104 H10G 109.5
C103 C104 H10H 109.5
H10F C104 H10H 109.5
H10G C104 H10H 109.5
C103 C105 H10I 109.5
C103 C105 H10J 109.5
H10I C105 H10J 109.5
C103 C105 H10K 109.5
H10I C105 H10K 109.5
H10J C105 H10K 109.5
N12 C106 C107 116.1(13)
N12 C106 C108 115.5(13)
C107 C106 C108 119.5(15)
N12 C106 H106 100.0
C107 C106 H106 100.0
C108 C106 H106 100.0
C106 C107 H10N 109.5
C106 C107 H10O 109.5
H10N C107 H10O 109.5
C106 C107 H10P 109.5
H10N C107 H10P 109.5
H10O C107 H10P 109.5
C106 C108 H10Q 109.5
C106 C108 H10R 109.5
H10Q C108 H10R 109.5
C106 C108 H10S 109.5
H10Q C108 H10S 109.5
H10R C108 H10S 109.5
N14 C109 N13 106.1(10)
N14 C109 Ag12 126.7(8)
N13 C109 Ag12 126.9(9)
C109 N13 C110 111.0(10)
C109 N13 C116 122.2(9)
C110 N13 C116 126.7(9)
N13 C110 C111 132.9(12)
N13 C110 C115 106.4(10)
C111 C110 C115 120.7(11)
C112 C111 C110 117.5(13)
C112 C111 H111 121.3
C110 C111 H111 121.3
C111 C112 C113 122.0(13)
C111 C112 H112 119.0
C113 C112 H112 119.0
C112 C113 C114 119.8(14)
C112 C113 H113 120.1
C114 C113 H113 120.1
C115 C114 C113 117.9(14)
C115 C114 H114 121.0
C113 C114 H114 121.0
C114 C115 C110 121.9(12)
C114 C115 N14 132.2(12)
C110 C115 N14 105.9(10)
C109 N14 C115 110.5(10)
C109 N14 C119 122.8(10)
C115 N14 C119 126.6(10)
N13 C116 C117 111.3(9)
N13 C116 C118 113.5(10)
C117 C116 C118 111.9(10)
N13 C116 H116 106.6
C117 C116 H116 106.6
C118 C116 H116 106.6
C116 C117 H11F 109.5
C116 C117 H11G 109.5
H11F C117 H11G 109.5
C116 C117 H11H 109.5
H11F C117 H11H 109.5
H11G C117 H11H 109.5
C116 C118 H11I 109.5
C116 C118 H11J 109.5
H11I C118 H11J 109.5
C116 C118 H11K 109.5
H11I C118 H11K 109.5
H11J C118 H11K 109.5
N14 C119 C121 112.0(10)
N14 C119 C120 110.3(10)
C121 C119 C120 113.1(11)
N14 C119 H119 107.0
C121 C119 H119 107.0
C120 C119 H119 107.0
C119 C120 H12D 109.5
C119 C120 H12E 109.5
H12D C120 H12E 109.5
C119 C120 H12F 109.5
H12D C120 H12F 109.5
H12E C120 H12F 109.5
C119 C121 H12G 109.5
C119 C121 H12H 109.5
H12G C121 H12H 109.5
C119 C121 H12I 109.5
H12G C121 H12I 109.5
H12H C121 H12I 109.5
N16 C122 N15 103.8(10)
N16 C122 Ag15 127.1(9)
N15 C122 Ag15 129.0(8)
C123 N15 C122 109.5(10)
C123 N15 C129 129.3(10)
C122 N15 C129 121.2(9)
C128 C123 N15 108.8(10)
C128 C123 C124 121.0(11)
N15 C123 C124 130.2(13)
C125 C124 C123 116.9(13)
C125 C124 H124 121.6
C123 C124 H124 121.6
C124 C125 C126 120.7(13)
C124 C125 H125 119.7
C126 C125 H125 119.7
C127 C126 C125 123.0(12)
C127 C126 H126 118.5
C125 C126 H126 118.5
C126 C127 C128 116.9(13)
C126 C127 H127 121.5
C128 C127 H127 121.5
C123 C128 C127 121.5(12)
C123 C128 N16 104.2(10)
C127 C128 N16 134.3(12)
C122 N16 C128 113.6(10)
C122 N16 C132 121.5(11)
C128 N16 C132 124.8(11)
N15 C129 C131 112.2(10)
N15 C129 C130 110.1(10)
C131 C129 C130 112.8(11)
N15 C129 H129 107.1
C131 C129 H129 107.1
C130 C129 H129 107.1
C129 C130 H13D 109.5
C129 C130 H13E 109.5
H13D C130 H13E 109.5
C129 C130 H13F 109.5
H13D C130 H13F 109.5
H13E C130 H13F 109.5
C129 C131 H13G 109.5
C129 C131 H13H 109.5
H13G C131 H13H 109.5
C129 C131 H13I 109.5
H13G C131 H13I 109.5
H13H C131 H13I 109.5
N16 C132 C134 112.0(10)
N16 C132 C133 112.5(11)
C134 C132 C133 114.1(11)
N16 C132 H132 105.8
C134 C132 H132 105.8
C133 C132 H132 105.8
C132 C133 H13L 109.5
C132 C133 H13M 109.5
H13L C133 H13M 109.5
C132 C133 H13N 109.5
H13L C133 H13N 109.5
H13M C133 H13N 109.5
C132 C134 H13O 109.5
C132 C134 H13P 109.5
H13O C134 H13P 109.5
C132 C134 H13Q 109.5
H13O C134 H13Q 109.5
H13P C134 H13Q 109.5
C2S C1S H1S1 109.5
C2S C1S H1S2 109.5
H1S1 C1S H1S2 109.5
C2S C1S H1S3 109.5
H1S1 C1S H1S3 109.5
H1S2 C1S H1S3 109.5
C3S C2S C1S 101(3)
C3S C2S H2S1 111.6
C1S C2S H2S1 111.6
C3S C2S H2S2 111.6
C1S C2S H2S2 111.6
H2S1 C2S H2S2 109.4
C4S C3S C2S 110(3)
C4S C3S H3S1 109.7
C2S C3S H3S1 109.7
C4S C3S H3S2 109.7
C2S C3S H3S2 109.7
H3S1 C3S H3S2 108.2
C5S C4S C3S 120(3)
C5S C4S H4S1 107.4
C3S C4S H4S1 107.4
C5S C4S H4S2 107.4
C3S C4S H4S2 107.4
H4S1 C4S H4S2 106.9
C4S C5S H5S1 109.5
C4S C5S H5S2 109.5
H5S1 C5S H5S2 109.5
C4S C5S H5S3 109.5
H5S1 C5S H5S3 109.5
H5S2 C5S H5S3 109.5
C7S C6S H6S1 109.5
C7S C6S H6S2 109.5
H6S1 C6S H6S2 109.5
C7S C6S H6S3 109.5
H6S1 C6S H6S3 109.5
H6S2 C6S H6S3 109.5
C8S C7S C6S 117(2)
C8S C7S H7S1 107.9
C6S C7S H7S1 107.9
C8S C7S H7S2 107.9
C6S C7S H7S2 107.9
H7S1 C7S H7S2 107.2
C9S C8S C7S 121.2(19)
C9S C8S H8S1 107.0
C7S C8S H8S1 107.0
C9S C8S H8S2 107.0
C7S C8S H8S2 107.0
H8S1 C8S H8S2 106.8
C8S C9S C10S 121(2)
C8S C9S H9S1 107.1
C10S C9S H9S1 107.1
C8S C9S H9S2 107.1
C10S C9S H9S2 107.1
H9S1 C9S H9S2 106.8
C9S C10S H10T 109.5
C9S C10S H10U 109.5
H10T C10S H10U 109.5
C9S C10S H10V 109.5
H10T C10S H10V 109.5
H10U C10S H10V 109.5

loop_
_geom_bond_atom_site_label_1
_geom_bond_atom_site_label_2
_geom_bond_distance
Ag1 C31 2.204(11)
Ag1 P10 2.517(3)
Ag1 P1 2.532(3)
Ag1 Ag14 3.1145(15)
Ag1 Ag3 3.1778(14)
Ag2 C44 2.212(12)
Ag2 P10 2.520(3)
Ag2 P2 2.551(3)
Ag2 Ag3 2.9247(14)
Ag2 Ag16 3.0844(14)
Ag2 Ag18 3.0902(14)
Ag3 P2 2.404(3)
Ag3 P1 2.414(3)
Ag3 Ag17 2.9323(14)
Ag3 Ag4 3.0654(14)
Ag4 P2 2.448(3)
Ag4 P3 2.454(3)
Ag4 Ag19 3.0049(14)
Ag4 Ag18 3.0176(13)
Ag4 Ag5 3.0215(14)
Ag5 P3 2.384(3)
Ag5 P4 2.398(3)
Ag5 Ag20 2.9162(13)
Ag5 Ag6 2.9264(13)
Ag5 Ag7 3.1757(14)
Ag6 C57 2.198(11)
Ag6 P5 2.521(3)
Ag6 P3 2.568(3)
Ag6 Ag21 3.0831(13)
Ag6 Ag19 3.1144(13)
Ag7 C70 2.214(12)
Ag7 P5 2.510(3)
Ag7 P4 2.551(3)
Ag7 Ag9 3.1457(14)
Ag8 C83 2.215(11)
Ag8 P4 2.488(3)
Ag8 P6 2.508(3)
Ag8 Ag9 2.9698(14)
Ag8 Ag20 3.0238(13)
Ag8 Ag22 3.2309(14)
Ag9 P5 2.416(3)
Ag9 P6 2.427(3)
Ag9 Ag21 2.9907(13)
Ag9 Ag10 3.0546(14)
Ag10 P7 2.407(3)
Ag10 P6 2.433(3)
Ag10 Ag22 2.8672(14)
Ag10 Ag11 3.0686(14)
Ag10 Ag23 3.0726(13)
Ag11 C96 2.179(13)
Ag11 P7 2.550(3)
Ag11 P8 2.554(3)
Ag11 Ag12 2.9487(14)
Ag12 C109 2.169(12)
Ag12 P8 2.510(3)
Ag12 P7 2.562(3)
Ag12 Ag13 3.1629(15)
Ag13 P8 2.401(3)
Ag13 P9 2.449(3)
Ag13 Ag25 2.8846(13)
Ag13 Ag14 2.9981(14)
Ag13 Ag24 3.0856(14)
Ag14 P9 2.418(3)
Ag14 P10 2.425(3)
Ag14 Ag15 3.0021(14)
Ag14 Ag16 3.0077(14)
Ag15 C122 2.193(11)
Ag15 P1 2.506(3)
Ag15 P9 2.537(3)
Ag15 Ag17 2.9900(14)
Ag15 Ag25 3.2257(14)
Ag16 P10 2.430(3)
Ag16 P11 2.512(3)
Ag16 Ag18 2.9064(14)
Ag16 Ag24 2.9220(14)
Ag16 Ag26 3.0206(13)
Ag17 P1 2.456(3)
Ag17 P12 2.579(3)
Ag17 Ag19 2.8260(13)
Ag17 Ag25 2.8347(13)
Ag17 Ag26 2.9561(13)
Ag18 P2 2.375(3)
Ag18 P11 2.408(3)
Ag18 Ag20 2.8811(13)
Ag18 Ag26 3.3357(14)
Ag19 P3 2.380(3)
Ag19 P12 2.423(3)
Ag19 Ag21 2.8940(14)
Ag19 Ag26 3.2227(13)
Ag20 P4 2.476(3)
Ag20 P11 2.577(3)
Ag20 Ag22 2.8484(13)
Ag20 Ag26 2.9825(13)
Ag21 P5 2.433(3)
Ag21 P12 2.504(3)
Ag21 Ag23 2.9275(13)
Ag21 Ag26 2.9922(13)
Ag22 P6 2.397(3)
Ag22 P11 2.401(3)
Ag22 Ag24 3.0366(13)
Ag23 P7 2.406(3)
Ag23 P12 2.483(3)
Ag23 Ag26 2.9389(13)
Ag23 Ag25 2.9799(13)
Ag24 P8 2.408(3)
Ag24 P11 2.470(3)
Ag24 Ag26 3.0110(13)
Ag25 P9 2.396(3)
Ag25 P12 2.415(3)
Ag26 P11 2.510(3)
Ag26 P12 2.540(3)
P1 Si1 2.217(4)
P2 Si2 2.205(4)
P3 Si3 2.214(4)
P4 Si4 2.230(4)
P5 Si5 2.217(5)
P6 Si6 2.206(4)
P7 Si7 2.198(5)
P8 Si8 2.203(4)
P9 Si9 2.214(4)
P10 Si10 2.221(4)
Si1 C2 1.865(12)
Si1 C1 1.878(11)
Si1 C3 1.883(12)
Si2 C4 1.851(13)
Si2 C5 1.852(13)
Si2 C6 1.885(11)
Si3 C7 1.861(13)
Si3 C8 1.868(13)
Si3 C9 1.889(12)
Si4 C10 1.867(11)
Si4 C11 1.878(12)
Si4 C12 1.899(12)
Si5 C14 1.865(13)
Si5 C13 1.872(14)
Si5 C15 1.877(14)
Si6 C16 1.818(14)
Si6 C17 1.878(17)
Si6 C18 1.885(15)
Si7 C19 1.847(12)
Si7 C21 1.859(13)
Si7 C20 1.889(13)
Si8 C23 1.867(13)
Si8 C24 1.870(12)
Si8 C22 1.888(12)
Si9 C26 1.868(12)
Si9 C25 1.871(11)
Si9 C27 1.896(15)
Si10 C29 1.829(14)
Si10 C28 1.865(15)
Si10 C30 1.886(13)
C1 H1A 0.9600
C1 H1B 0.9600
C1 H1C 0.9600
C2 H2A 0.9600
C2 H2B 0.9600
C2 H2C 0.9600
C3 H3A 0.9600
C3 H3B 0.9600
C3 H3C 0.9600
C4 H4A 0.9600
C4 H4B 0.9600
C4 H4C 0.9600
C5 H5A 0.9600
C5 H5B 0.9600
C5 H5C 0.9600
C6 H6A 0.9600
C6 H6B 0.9600
C6 H6C 0.9600
C7 H7A 0.9600
C7 H7B 0.9600
C7 H7C 0.9600
C8 H8A 0.9600
C8 H8B 0.9600
C8 H8C 0.9600
C9 H9A 0.9600
C9 H9B 0.9600
C9 H9C 0.9600
C10 H10A 0.9600
C10 H10B 0.9600
C10 H10C 0.9600
C11 H11A 0.9600
C11 H11B 0.9600
C11 H11C 0.9600
C12 H12A 0.9600
C12 H12B 0.9600
C12 H12C 0.9600
C13 H13A 0.9600
C13 H13B 0.9600
C13 H13C 0.9600
C14 H14A 0.9600
C14 H14B 0.9600
C14 H14C 0.9600
C15 H15A 0.9600
C15 H15B 0.9600
C15 H15C 0.9600
C16 H16A 0.9600
C16 H16B 0.9600
C16 H16C 0.9600
C17 H17A 0.9600
C17 H17B 0.9600
C17 H17C 0.9600
C18 H18A 0.9600
C18 H18B 0.9600
C18 H18C 0.9600
C19 H19A 0.9600
C19 H19B 0.9600
C19 H19C 0.9600
C20 H20A 0.9600
C20 H20B 0.9600
C20 H20C 0.9600
C21 H21A 0.9600
C21 H21B 0.9600
C21 H21C 0.9600
C22 H22A 0.9600
C22 H22B 0.9600
C22 H22C 0.9600
C23 H23A 0.9600
C23 H23B 0.9600
C23 H23C 0.9600
C24 H24A 0.9600
C24 H24B 0.9600
C24 H24C 0.9600
C25 H25A 0.9600
C25 H25B 0.9600
C25 H25C 0.9600
C26 H26A 0.9600
C26 H26B 0.9600
C26 H26C 0.9600
C27 H27A 0.9600
C27 H27B 0.9600
C27 H27C 0.9600
C28 H28A 0.9600
C28 H28B 0.9600
C28 H28C 0.9600
C29 H29A 0.9600
C29 H29B 0.9600
C29 H29C 0.9600
C30 H30A 0.9600
C30 H30B 0.9600
C30 H30C 0.9600
C31 N1 1.352(13)
C31 N2 1.365(13)
N1 C32 1.392(14)
N1 C38 1.465(15)
C32 C33 1.365(16)
C32 C37 1.407(16)
C33 C34 1.375(18)
C33 H33 0.9300
C34 C35 1.409(19)
C34 H34 0.9300
C35 C36 1.392(17)
C35 H35 0.9300
C36 C37 1.399(15)
C36 H36 0.9300
C37 N2 1.383(14)
N2 C41 1.443(14)
C38 C39 1.527(16)
C38 C40 1.534(17)
C38 H38 0.9800
C39 H39A 0.9600
C39 H39B 0.9600
C39 H39C 0.9600
C40 H40A 0.9600
C40 H40B 0.9600
C40 H40C 0.9600
C41 C42 1.503(16)
C41 C43 1.512(16)
C41 H41 0.9800
C42 H42A 0.9600
C42 H42B 0.9600
C42 H42C 0.9600
C43 H43A 0.9600
C43 H43B 0.9600
C43 H43C 0.9600
C44 N3 1.353(15)
C44 N4 1.359(14)
N3 C45 1.368(15)
N3 C51 1.50(2)
C45 C50 1.365(17)
C45 C46 1.409(17)
C46 C47 1.38(2)
C46 H46 0.9300
C47 C48 1.34(2)
C47 H47 0.9300
C48 C49 1.382(18)
C48 H48 0.9300
C49 C50 1.383(17)
C49 H49 0.9300
C50 N4 1.396(14)
N4 C54 1.474(15)
C51 C52 1.31(2)
C51 C53 1.55(2)
C51 H51 0.9800
C52 H52A 0.9600
C52 H52B 0.9600
C52 H52C 0.9600
C53 H53A 0.9600
C53 H53B 0.9600
C53 H53C 0.9600
C54 C56 1.503(16)
C54 C55 1.525(16)
C54 H54 0.9800
C55 H55A 0.9600
C55 H55B 0.9600
C55 H55C 0.9600
C56 H56A 0.9600
C56 H56B 0.9600
C56 H56C 0.9600
C57 N5 1.365(13)
C57 N6 1.369(13)
N5 C58 1.365(13)
N5 C64 1.481(14)
C58 C63 1.369(15)
C58 C59 1.382(15)
C59 C60 1.379(16)
C59 H59 0.9300
C60 C61 1.397(17)
C60 H60 0.9300
C61 C62 1.367(16)
C61 H61 0.9300
C62 C63 1.397(15)
C62 H62 0.9300
C63 N6 1.423(13)
N6 C67 1.480(13)
C64 C66 1.510(17)
C64 C65 1.515(18)
C64 H64 0.9800
C65 H65A 0.9600
C65 H65B 0.9600
C65 H65C 0.9600
C66 H66A 0.9600
C66 H66B 0.9600
C66 H66C 0.9600
C67 C69 1.482(16)
C67 C68 1.511(17)
C67 H67 0.9800
C68 H68A 0.9600
C68 H68B 0.9600
C68 H68C 0.9600
C69 H69A 0.9600
C69 H69B 0.9600
C69 H69C 0.9600
C70 N7 1.347(15)
C70 N8 1.356(15)
N7 C71 1.382(14)
N7 C80 1.483(15)
C71 C76 1.380(15)
C71 C72 1.398(16)
C72 C73 1.397(17)
C72 H72 0.9300
C73 C74 1.377(18)
C73 H73 0.9300
C74 C75 1.357(17)
C74 H74 0.9300
C75 C76 1.375(16)
C75 H75 0.9300
C76 N8 1.415(14)
N8 C77 1.462(16)
C77 C78 1.51(2)
C77 C79 1.537(18)
C77 H77 0.9800
C78 H78A 0.9600
C78 H78B 0.9600
C78 H78C 0.9600
C79 H79A 0.9600
C79 H79B 0.9600
C79 H79C 0.9600
C80 C82 1.414(17)
C80 C81 1.448(18)
C80 H80 0.9800
C81 H81A 0.9600
C81 H81B 0.9600
C81 H81C 0.9600
C82 H82A 0.9600
C82 H82B 0.9600
C82 H82C 0.9600
C83 N9 1.345(13)
C83 N10 1.350(13)
N9 C84 1.400(14)
N9 C90 1.452(14)
C84 C85 1.364(17)
C84 C89 1.400(15)
C85 C86 1.402(18)
C85 H85 0.9300
C86 C87 1.345(18)
C86 H86 0.9300
C87 C88 1.375(18)
C87 H87 0.9300
C88 C89 1.423(15)
C88 H88 0.9300
C89 N10 1.362(14)
N10 C93 1.472(15)
C90 C91 1.487(18)
C90 C92 1.519(16)
C90 H90 0.9800
C91 H91A 0.9600
C91 H91B 0.9600
C91 H91C 0.9600
C92 H92A 0.9600
C92 H92B 0.9600
C92 H92C 0.9600
C93 C94 1.463(16)
C93 C95 1.507(17)
C93 H93 0.9800
C94 H94A 0.9600
C94 H94B 0.9600
C94 H94C 0.9600
C95 H95A 0.9600
C95 H95B 0.9600
C95 H95C 0.9600
C96 N12 1.358(15)
C96 N11 1.358(16)
N11 C97 1.404(14)
N11 C103 1.451(15)
C97 C98 1.365(17)
C97 C102 1.378(17)
C98 C99 1.372(18)
C98 H98 0.9300
C99 C100 1.40(2)
C99 H99 0.9300
C100 C101 1.388(19)
C100 H100 0.9300
C101 C102 1.402(17)
C101 H101 0.9300
C102 N12 1.371(15)
N12 C106 1.412(18)
C103 C104 1.523(17)
C103 C105 1.537(17)
C103 H103 0.9800
C104 H10F 0.9600
C104 H10G 0.9600
C104 H10H 0.9600
C105 H10I 0.9600
C105 H10J 0.9600
C105 H10K 0.9600
C106 C107 1.464(19)
C106 C108 1.464(18)
C106 H106 0.9800
C107 H10N 0.9600
C107 H10O 0.9600
C107 H10P 0.9600
C108 H10Q 0.9600
C108 H10R 0.9600
C108 H10S 0.9600
C109 N14 1.348(14)
C109 N13 1.349(13)
N13 C110 1.377(14)
N13 C116 1.465(14)
C110 C111 1.385(16)
C110 C115 1.387(16)
C111 C112 1.379(18)
C111 H111 0.9300
C112 C113 1.39(2)
C112 H112 0.9300
C113 C114 1.399(17)
C113 H113 0.9300
C114 C115 1.364(16)
C114 H114 0.9300
C115 N14 1.393(14)
N14 C119 1.476(14)
C116 C117 1.505(15)
C116 C118 1.535(16)
C116 H116 0.9800
C117 H11F 0.9600
C117 H11G 0.9600
C117 H11H 0.9600
C118 H11I 0.9600
C118 H11J 0.9600
C118 H11K 0.9600
C119 C121 1.510(17)
C119 C120 1.527(16)
C119 H119 0.9800
C120 H12D 0.9600
C120 H12E 0.9600
C120 H12F 0.9600
C121 H12G 0.9600
C121 H12H 0.9600
C121 H12I 0.9600
C122 N16 1.345(14)
C122 N15 1.399(14)
N15 C123 1.379(14)
N15 C129 1.494(14)
C123 C128 1.372(16)
C123 C124 1.428(16)
C124 C125 1.351(17)
C124 H124 0.9300
C125 C126 1.394(19)
C125 H125 0.9300
C126 C127 1.363(18)
C126 H126 0.9300
C127 C128 1.375(16)
C127 H127 0.9300
C128 N16 1.392(14)
N16 C132 1.476(15)
C129 C131 1.501(15)
C129 C130 1.505(16)
C129 H129 0.9800
C130 H13D 0.9600
C130 H13E 0.9600
C130 H13F 0.9600
C131 H13G 0.9600
C131 H13H 0.9600
C131 H13I 0.9600
C132 C134 1.506(17)
C132 C133 1.526(16)
C132 H132 0.9800
C133 H13L 0.9600
C133 H13M 0.9600
C133 H13N 0.9600
C134 H13O 0.9600
C134 H13P 0.9600
C134 H13Q 0.9600
C1S C2S 1.422(11)
C1S H1S1 0.9600
C1S H1S2 0.9600
C1S H1S3 0.9600
C2S C3S 1.418(11)
C2S H2S1 0.9700
C2S H2S2 0.9700
C3S C4S 1.416(11)
C3S H3S1 0.9700
C3S H3S2 0.9700
C4S C5S 1.416(11)
C4S H4S1 0.9700
C4S H4S2 0.9700
C5S H5S1 0.9600
C5S H5S2 0.9600
C5S H5S3 0.9600
C6S C7S 1.416(11)
C6S H6S1 0.9600
C6S H6S2 0.9600
C6S H6S3 0.9600
C7S C8S 1.414(11)
C7S H7S1 0.9700
C7S H7S2 0.9700
C8S C9S 1.412(11)
C8S H8S1 0.9700
C8S H8S2 0.9700
C9S C10S 1.414(11)
C9S H9S1 0.9700
C9S H9S2 0.9700
C10S H10T 0.9600
C10S H10U 0.9600
C10S H10V 0.9600

loop_
_geom_torsion_atom_site_label_1
_geom_torsion_atom_site_label_2
_geom_torsion_atom_site_label_3
_geom_torsion_atom_site_label_4
_geom_torsion
N2 C31 N1 C32 -2.8(13)
Ag1 C31 N1 C32 156.8(8)
N2 C31 N1 C38 171.3(10)
Ag1 C31 N1 C38 -29.0(14)
C31 N1 C32 C33 -174.4(13)
C38 N1 C32 C33 12(2)
C31 N1 C32 C37 2.5(13)
C38 N1 C32 C37 -171.2(10)
N1 C32 C33 C34 178.7(13)
C37 C32 C33 C34 2(2)
C32 C33 C34 C35 -1(2)
C33 C34 C35 C36 2(2)
C34 C35 C36 C37 -3.4(19)
C35 C36 C37 N2 -175.6(12)
C35 C36 C37 C32 4.1(17)
C33 C32 C37 N2 176.1(11)
N1 C32 C37 N2 -1.2(13)
C33 C32 C37 C36 -3.7(18)
N1 C32 C37 C36 179.0(10)
N1 C31 N2 C37 1.9(13)
Ag1 C31 N2 C37 -156.3(8)
N1 C31 N2 C41 -172.5(10)
Ag1 C31 N2 C41 29.3(15)
C36 C37 N2 C31 179.3(12)
C32 C37 N2 C31 -0.4(13)
C36 C37 N2 C41 -6(2)
C32 C37 N2 C41 173.8(10)
C31 N1 C38 C39 -117.4(12)
C32 N1 C38 C39 55.8(16)
C31 N1 C38 C40 115.0(13)
C32 N1 C38 C40 -71.8(15)
C31 N2 C41 C42 -120.0(11)
C37 N2 C41 C42 66.6(15)
C31 N2 C41 C43 113.0(12)
C37 N2 C41 C43 -60.4(15)
N4 C44 N3 C45 2.2(14)
Ag2 C44 N3 C45 -173.5(9)
N4 C44 N3 C51 -172.2(13)
Ag2 C44 N3 C51 12.1(19)
C44 N3 C45 C50 -3.5(15)
C51 N3 C45 C50 170.6(14)
C44 N3 C45 C46 176.9(14)
C51 N3 C45 C46 -9(2)
C50 C45 C46 C47 2(2)
N3 C45 C46 C47 -178.4(14)
C45 C46 C47 C48 -2(2)
C46 C47 C48 C49 1(3)
C47 C48 C49 C50 1(2)
N3 C45 C50 C49 -179.7(11)
C46 C45 C50 C49 0(2)
N3 C45 C50 N4 3.2(14)
C46 C45 C50 N4 -177.1(11)
C48 C49 C50 C45 -2(2)
C48 C49 C50 N4 174.7(13)
N3 C44 N4 C50 -0.1(13)
Ag2 C44 N4 C50 175.5(8)
N3 C44 N4 C54 175.5(10)
Ag2 C44 N4 C54 -8.8(15)
C45 C50 N4 C44 -1.9(13)
C49 C50 N4 C44 -178.6(13)
C45 C50 N4 C54 -177.2(10)
C49 C50 N4 C54 6(2)
C44 N3 C51 C52 -87(3)
C45 N3 C51 C52 99(3)
C44 N3 C51 C53 115.0(17)
C45 N3 C51 C53 -58(2)
C44 N4 C54 C56 143.5(11)
C50 N4 C54 C56 -41.6(16)
C44 N4 C54 C55 -91.3(13)
C50 N4 C54 C55 83.6(14)
N6 C57 N5 C58 0.9(13)
Ag6 C57 N5 C58 177.1(8)
N6 C57 N5 C64 -178.0(10)
Ag6 C57 N5 C64 -1.8(16)
C57 N5 C58 C63 -0.9(13)
C64 N5 C58 C63 177.9(11)
C57 N5 C58 C59 179.7(13)
C64 N5 C58 C59 -1(2)
N5 C58 C59 C60 180.0(12)
C63 C58 C59 C60 0.6(17)
C58 C59 C60 C61 -1.1(19)
C59 C60 C61 C62 0(2)
C60 C61 C62 C63 0.6(19)
N5 C58 C63 C62 -179.0(11)
C59 C58 C63 C62 0.5(17)
N5 C58 C63 N6 0.5(12)
C59 C58 C63 N6 -180.0(10)
C61 C62 C63 C58 -1.1(18)
C61 C62 C63 N6 179.5(11)
N5 C57 N6 C63 -0.6(12)
Ag6 C57 N6 C63 -177.0(8)
N5 C57 N6 C67 171.8(10)
Ag6 C57 N6 C67 -4.6(16)
C58 C63 N6 C57 0.0(12)
C62 C63 N6 C57 179.5(12)
C58 C63 N6 C67 -171.9(10)
C62 C63 N6 C67 7.6(19)
C58 N5 C64 C66 62.8(16)
C57 N5 C64 C66 -118.4(12)
C58 N5 C64 C65 -63.9(15)
C57 N5 C64 C65 114.9(12)
C57 N6 C67 C69 131.4(12)
C63 N6 C67 C69 -57.6(16)
C57 N6 C67 C68 -100.5(13)
C63 N6 C67 C68 70.5(14)
N8 C70 N7 C71 0.5(15)
Ag7 C70 N7 C71 -165.7(9)
N8 C70 N7 C80 -177.4(11)
Ag7 C70 N7 C80 16.3(19)
C70 N7 C71 C76 -0.6(14)
C80 N7 C71 C76 177.3(11)
C70 N7 C71 C72 178.6(13)
C80 N7 C71 C72 -3(2)
C76 C71 C72 C73 -0.2(18)
N7 C71 C72 C73 -179.3(13)
C71 C72 C73 C74 1(2)
C72 C73 C74 C75 -1(2)
C73 C74 C75 C76 1(2)
C74 C75 C76 C71 0(2)
C74 C75 C76 N8 178.0(14)
N7 C71 C76 C75 178.8(12)
C72 C71 C76 C75 -1(2)
N7 C71 C76 N8 0.5(13)
C72 C71 C76 N8 -178.8(11)
N7 C70 N8 C76 -0.2(15)
Ag7 C70 N8 C76 166.8(9)
N7 C70 N8 C77 175.6(12)
Ag7 C70 N8 C77 -17.4(18)
C75 C76 N8 C70 -178.2(15)
C71 C76 N8 C70 -0.2(14)
C75 C76 N8 C77 6(2)
C71 C76 N8 C77 -175.8(12)
C70 N8 C77 C78 109.6(15)
C76 N8 C77 C78 -75.3(17)
C70 N8 C77 C79 -122.1(14)
C76 N8 C77 C79 53.0(19)
C70 N7 C80 C82 -99.4(15)
C71 N7 C80 C82 83.0(17)
C70 N7 C80 C81 48(2)
C71 N7 C80 C81 -129.2(14)
N10 C83 N9 C84 2.3(13)
Ag8 C83 N9 C84 178.7(8)
N10 C83 N9 C90 -179.3(10)
Ag8 C83 N9 C90 -2.9(16)
C83 N9 C84 C85 178.7(14)
C90 N9 C84 C85 0(2)
C83 N9 C84 C89 -1.9(13)
C90 N9 C84 C89 179.8(11)
C89 C84 C85 C86 -1(2)
N9 C84 C85 C86 178.5(13)
C84 C85 C86 C87 -2(2)
C85 C86 C87 C88 3(2)
C86 C87 C88 C89 -2(2)
C85 C84 C89 N10 -179.7(11)
N9 C84 C89 N10 0.8(12)
C85 C84 C89 C88 1.6(18)
N9 C84 C89 C88 -177.9(10)
C87 C88 C89 N10 -178.3(13)
C87 C88 C89 C84 0.0(18)
N9 C83 N10 C89 -1.8(13)
Ag8 C83 N10 C89 -178.1(8)
N9 C83 N10 C93 179.6(10)
Ag8 C83 N10 C93 3.3(15)
C84 C89 N10 C83 0.6(13)
C88 C89 N10 C83 179.0(12)
C84 C89 N10 C93 179.1(11)
C88 C89 N10 C93 -2(2)
C83 N9 C90 C91 -106.8(14)
C84 N9 C90 C91 71.3(16)
C83 N9 C90 C92 122.1(12)
C84 N9 C90 C92 -59.8(16)
C83 N10 C93 C94 -106.4(14)
C89 N10 C93 C94 75.2(15)
C83 N10 C93 C95 122.2(13)
C89 N10 C93 C95 -56.2(17)
N12 C96 N11 C97 -0.5(13)
Ag11 C96 N11 C97 166.7(8)
N12 C96 N11 C103 176.1(10)
Ag11 C96 N11 C103 -16.7(16)
C96 N11 C97 C98 -174.1(13)
C103 N11 C97 C98 9(2)
C96 N11 C97 C102 -2.3(13)
C103 N11 C97 C102 -178.8(11)
C102 C97 C98 C99 4.1(19)
N11 C97 C98 C99 174.8(12)
C97 C98 C99 C100 -3(2)
C98 C99 C100 C101 0(2)
C99 C100 C101 C102 0.6(19)
C98 C97 C102 N12 176.9(11)
N11 C97 C102 N12 4.1(13)
C98 C97 C102 C101 -3.3(18)
N11 C97 C102 C101 -176.1(10)
C100 C101 C102 N12 -179.4(12)
C100 C101 C102 C97 0.9(17)
N11 C96 N12 C102 3.2(13)
Ag11 C96 N12 C102 -163.6(8)
N11 C96 N12 C106 -177.1(12)
Ag11 C96 N12 C106 16.1(18)
C97 C102 N12 C96 -4.7(14)
C101 C102 N12 C96 175.5(12)
C97 C102 N12 C106 175.6(12)
C101 C102 N12 C106 -4(2)
C96 N11 C103 C104 113.0(13)
C97 N11 C103 C104 -70.9(15)
C96 N11 C103 C105 -118.8(12)
C97 N11 C103 C105 57.3(15)
C96 N12 C106 C107 -97.0(17)
C102 N12 C106 C107 83(2)
C96 N12 C106 C108 50(2)
C102 N12 C106 C108 -130.0(15)
N14 C109 N13 C110 2.4(12)
Ag12 C109 N13 C110 -171.6(8)
N14 C109 N13 C116 179.5(9)
Ag12 C109 N13 C116 5.4(15)
C109 N13 C110 C111 -178.7(12)
C116 N13 C110 C111 4(2)
C109 N13 C110 C115 -1.1(13)
C116 N13 C110 C115 -178.0(10)
N13 C110 C111 C112 178.0(12)
C115 C110 C111 C112 0.8(18)
C110 C111 C112 C113 0(2)
C111 C112 C113 C114 1(2)
C112 C113 C114 C115 -4(2)
C113 C114 C115 C110 4.8(19)
C113 C114 C115 N14 -176.2(12)
N13 C110 C115 C114 178.6(11)
C111 C110 C115 C114 -3.5(18)
N13 C110 C115 N14 -0.6(12)
C111 C110 C115 N14 177.3(10)
N13 C109 N14 C115 -2.8(12)
Ag12 C109 N14 C115 171.3(8)
N13 C109 N14 C119 174.9(9)
Ag12 C109 N14 C119 -11.1(15)
C114 C115 N14 C109 -177.0(13)
C110 C115 N14 C109 2.1(13)
C114 C115 N14 C119 6(2)
C110 C115 N14 C119 -175.4(10)
C109 N13 C116 C117 -114.2(11)
C110 N13 C116 C117 62.4(14)
C109 N13 C116 C118 118.5(11)
C110 N13 C116 C118 -64.9(14)
C109 N14 C119 C121 110.1(13)
C115 N14 C119 C121 -72.7(15)
C109 N14 C119 C120 -123.0(12)
C115 N14 C119 C120 54.2(15)
N16 C122 N15 C123 1.4(12)
Ag15 C122 N15 C123 178.1(8)
N16 C122 N15 C129 178.7(9)
Ag15 C122 N15 C129 -4.7(15)
C122 N15 C123 C128 -2.4(13)
C129 N15 C123 C128 -179.4(10)
C122 N15 C123 C124 177.5(11)
C129 N15 C123 C124 0.5(19)
C128 C123 C124 C125 0.3(17)
N15 C123 C124 C125 -179.6(11)
C123 C124 C125 C126 -1.7(18)
C124 C125 C126 C127 2(2)
C125 C126 C127 C128 0.1(19)
N15 C123 C128 C127 -178.8(10)
C124 C123 C128 C127 1.3(18)
N15 C123 C128 N16 2.3(12)
C124 C123 C128 N16 -177.6(10)
C126 C127 C128 C123 -1.5(18)
C126 C127 C128 N16 177.0(12)
N15 C122 N16 C128 0.1(12)
Ag15 C122 N16 C128 -176.7(8)
N15 C122 N16 C132 -176.7(9)
Ag15 C122 N16 C132 6.5(15)
C123 C128 N16 C122 -1.5(13)
C127 C128 N16 C122 179.8(13)
C123 C128 N16 C132 175.2(10)
C127 C128 N16 C132 -4(2)
C123 N15 C129 C131 -57.5(15)
C122 N15 C129 C131 125.8(11)
C123 N15 C129 C130 69.0(14)
C122 N15 C129 C130 -107.7(12)
C122 N16 C132 C134 -115.2(13)
C128 N16 C132 C134 68.4(15)
C122 N16 C132 C133 114.7(13)
C128 N16 C132 C133 -61.7(15)
C1S C2S C3S C4S 170(2)
C2S C3S C4S C5S 170(3)
C6S C7S C8S C9S -172(2)
C7S C8S C9S C10S -174(2)
